data_7057075
loop_
_publ_author_name
'G\'orski, Krzysztof'
'Mech-Piskorz, Justyna'
'Noworyta, Krzysztof'
'Le\'sniewska, Barbara'
'Pietraszkiewicz, Marek'

_publ_section_title
;
 Efficient synthesis of 5-oxatruxene and the unusual influence of oxygen
 heteroatom on its physico-chemical properties
;
_journal_issue 8
_journal_name_full 'New Journal of Chemistry'
_journal_page_first 5844
_journal_paper_doi 10.1039/C7NJ04729K
_journal_volume 42
_journal_year 2018
_chemical_formula_moiety '3(C39 H42)'
_chemical_formula_sum 'C39 H42'
_chemical_formula_weight 510.73
_space_group_crystal_system orthorhombic
_space_group_IT_number 33
_space_group_name_Hall 'P 2c -2n'
_space_group_name_H-M_alt 'P n a 21'
_symmetry_space_group_name_Hall 'P 2c -2n'
_symmetry_space_group_name_H-M 'P n a 21'
_atom_sites_solution_hydrogens mixed
_audit_creation_method SHELXL-2013
_audit_update_record
;
2017-01-12 deposited with the CCDC.
2018-02-28 downloaded from the CCDC.
;
_cell_angle_alpha 90.0
_cell_angle_beta 90.0
_cell_angle_gamma 90.0
_cell_formula_units_Z 12
_cell_length_a 14.1319(4)
_cell_length_b 12.1283(4)
_cell_length_c 52.278(3)
_cell_measurement_reflns_used 9011
_cell_measurement_temperature 100.0(2)
_cell_measurement_theta_max 71.4830
_cell_measurement_theta_min 4.4310
_cell_volume 8960.2(6)
_computing_structure_refinement 'SHELXL-2013 (Sheldrick, 2013)'
_diffrn_ambient_temperature 100.0(2)
_diffrn_detector_area_resol_mean 16.2974
_diffrn_measured_fraction_theta_full 0.997
_diffrn_measured_fraction_theta_max 0.986
_diffrn_measurement_device_type 'SuperNova, Dual, Cu at zero, Eos'
_diffrn_radiation_type CuK\a
_diffrn_radiation_wavelength 1.54184
_diffrn_reflns_av_R_equivalents 0.0419
_diffrn_reflns_av_unetI/netI 0.0450
_diffrn_reflns_Laue_measured_fraction_full 0.997
_diffrn_reflns_Laue_measured_fraction_max 0.986
_diffrn_reflns_limit_h_max 15
_diffrn_reflns_limit_h_min -17
_diffrn_reflns_limit_k_max 14
_diffrn_reflns_limit_k_min -13
_diffrn_reflns_limit_l_max 59
_diffrn_reflns_limit_l_min -64
_diffrn_reflns_number 29251
_diffrn_reflns_point_group_measured_fraction_full 0.791
_diffrn_reflns_point_group_measured_fraction_max 0.774
_diffrn_reflns_theta_full 67.684
_diffrn_reflns_theta_max 71.506
_diffrn_reflns_theta_min 3.740
_diffrn_source 'sealed X-ray tube'
_exptl_absorpt_coefficient_mu 0.473
_exptl_absorpt_correction_T_max 1.00000
_exptl_absorpt_correction_T_min 0.61176
_exptl_absorpt_correction_type multi-scan
_exptl_absorpt_process_details
;
CrysAlisPro, Agilent Technologies,
Version 1.171.37.33 (release 27-03-2014 CrysAlis171 .NET)
(compiled Mar 27 2014,17:12:48)
Empirical absorption correction using spherical harmonics,
 implemented in SCALE3 ABSPACK scaling algorithm.
;
_exptl_crystal_colour colourless
_exptl_crystal_density_diffrn 1.136
_exptl_crystal_description plate
_exptl_crystal_F_000 3312
_exptl_crystal_size_max 0.300
_exptl_crystal_size_mid 0.250
_exptl_crystal_size_min 0.250
_refine_diff_density_max 0.536
_refine_diff_density_min -0.347
_refine_diff_density_rms 0.047
_refine_ls_abs_structure_details
;
 Flack x determined using 3629 quotients [(I+)-(I-)]/[(I+)+(I-)]
 (Parsons and Flack (2004), Acta Cryst. A60, s61).
;
_refine_ls_abs_structure_Flack 0.6(10)
_refine_ls_extinction_method none
_refine_ls_goodness_of_fit_ref 1.012
_refine_ls_hydrogen_treatment mixed
_refine_ls_matrix_type full
_refine_ls_number_parameters 1340
_refine_ls_number_reflns 13515
_refine_ls_number_restraints 1170
_refine_ls_restrained_S_all 1.014
_refine_ls_R_factor_all 0.0717
_refine_ls_R_factor_gt 0.0622
_refine_ls_shift/su_max 0.000
_refine_ls_shift/su_mean 0.000
_refine_ls_structure_factor_coef Fsqd
_refine_ls_weighting_details 'w=1/[\s^2^(Fo^2^)+(0.1068P)^2^+4.4798P] where P=(Fo^2^+2Fc^2^)/3'
_refine_ls_weighting_scheme calc
_refine_ls_wR_factor_gt 0.1737
_refine_ls_wR_factor_ref 0.1848
_reflns_Friedel_coverage 0.552
_reflns_Friedel_fraction_full 0.581
_reflns_Friedel_fraction_max 0.557
_reflns_number_gt 11636
_reflns_number_total 17444
_reflns_threshold_expression 'I > 2\s(I)'
_cod_data_source_file c7nj04729k2.cif
_cod_data_source_block jmp_tr_etyl_22
_cod_depositor_comments
;
The following automatic conversions were performed:
data name '__diffrn_detector_area_resol_mean' replaced with
'_diffrn_detector_area_resol_mean'.

Automatic conversion script
Id: cif_correct_tags 4968 2017-02-21 14:55:21Z antanas 

 Adding full bibliography for 7057074--7057075.cif.
;
_cod_database_code 7057075
_shelx_space_group_comment
;
The symmetry employed for this shelxl refinement is uniquely defined
by the following loop, which should always be used as a source of
symmetry information in preference to the above space-group names.
They are only intended as comments.
;
_shelx_estimated_absorpt_t_min 0.871
_shelx_estimated_absorpt_t_max 0.891
_shelxl_version_number 2013-3

loop_
_space_group_symop_operation_xyz
'x, y, z'
'-x, -y, z+1/2'
'x+1/2, -y+1/2, z'
'-x+1/2, y+1/2, z+1/2'

loop_
_atom_site_label
_atom_site_type_symbol
_atom_site_fract_x
_atom_site_fract_y
_atom_site_fract_z
_atom_site_U_iso_or_equiv
_atom_site_adp_type
_atom_site_occupancy
_atom_site_site_symmetry_order
_atom_site_calc_flag
_atom_site_refinement_flags_posn
_atom_site_refinement_flags_adp
_atom_site_refinement_flags_occupancy
_atom_site_disorder_assembly
_atom_site_disorder_group
C1A C 0.2401(3) -0.0828(4) 0.11679(10) 0.0211(9) Uani 1 1 d D U . . .
C2A C 0.2020(3) 0.0228(4) 0.11283(11) 0.0229(9) Uani 1 1 d . U . . .
C3A C 0.2262(4) 0.0819(4) 0.08981(12) 0.0254(10) Uani 1 1 d . U . . .
C4A C 0.2838(4) 0.0309(5) 0.07149(12) 0.0284(10) Uani 1 1 d . U . . .
C5A C 0.3197(4) -0.0761(5) 0.07545(12) 0.0276(10) Uani 1 1 d . U . . .
C6A C 0.2994(3) -0.1308(4) 0.09834(11) 0.0252(10) Uani 1 1 d D U . . .
C7A C 0.3290(3) -0.2437(4) 0.10815(12) 0.0267(10) Uani 1 1 d D U . . .
C8A C 0.3833(4) -0.3288(5) 0.09817(13) 0.0347(12) Uani 1 1 d . U . . .
H8A H 0.4092 -0.3231 0.0814 0.042 Uiso 1 1 calc R U . . .
C9A C 0.3995(4) -0.4227(5) 0.11289(15) 0.0363(13) Uani 1 1 d . U . . .
H9A H 0.4347 -0.4822 0.1059 0.044 Uiso 1 1 calc R U . . .
C10A C 0.3655(4) -0.4302(5) 0.13736(14) 0.0337(12) Uani 1 1 d . U . . .
H10A H 0.3799 -0.4932 0.1474 0.040 Uiso 1 1 calc R U . . .
C11A C 0.3107(4) -0.3477(5) 0.14744(12) 0.0295(10) Uani 1 1 d . U . . .
H11A H 0.2844 -0.3552 0.1641 0.035 Uiso 1 1 calc R U . . .
C12A C 0.2938(3) -0.2530(4) 0.13319(11) 0.0246(10) Uani 1 1 d D U . . .
C13A C 0.2318(3) -0.1579(4) 0.14058(10) 0.0257(10) Uani 1 1 d D U . . .
C14A C 0.1301(4) -0.2002(6) 0.14450(13) 0.0361(13) Uani 1 1 d . . . . .
H14A H 0.1267 -0.2391 0.1611 0.043 Uiso 1 1 calc R U . . .
H14B H 0.0869 -0.1362 0.1454 0.043 Uiso 1 1 calc R U . . .
C15A C 0.0955(4) -0.2782(7) 0.12343(16) 0.0486(18) Uani 1 1 d . . . . .
H15A H 0.1316 -0.3471 0.1241 0.073 Uiso 1 1 calc R U . . .
H15B H 0.1046 -0.2434 0.1067 0.073 Uiso 1 1 calc R U . . .
H15C H 0.0282 -0.2941 0.1260 0.073 Uiso 1 1 calc R U . . .
C16A C 0.2702(4) -0.1028(5) 0.16543(12) 0.0336(12) Uani 1 1 d . . . . .
H16A H 0.2237 -0.0475 0.1714 0.040 Uiso 1 1 calc R U . . .
H16B H 0.2759 -0.1597 0.1789 0.040 Uiso 1 1 calc R U . . .
C17A C 0.3668(5) -0.0459(6) 0.16214(15) 0.0469(17) Uani 1 1 d . . . . .
H17A H 0.3616 0.0122 0.1492 0.070 Uiso 1 1 calc R U . . .
H17B H 0.4139 -0.1002 0.1567 0.070 Uiso 1 1 calc R U . . .
H17C H 0.3863 -0.0134 0.1785 0.070 Uiso 1 1 calc R U . . .
C18A C 0.1410(3) 0.0939(4) 0.12875(12) 0.0245(10) Uani 1 1 d . U . . .
C19A C 0.0937(4) 0.0821(5) 0.15191(13) 0.0309(11) Uani 1 1 d . U . . .
H19A H 0.0975 0.0136 0.1607 0.037 Uiso 1 1 calc R U . . .
C20A C 0.0414(4) 0.1662(5) 0.16260(13) 0.0337(12) Uani 1 1 d . U . . .
H20A H 0.0104 0.1561 0.1786 0.040 Uiso 1 1 calc R U . . .
C21A C 0.0348(4) 0.2680(5) 0.14936(14) 0.0374(12) Uani 1 1 d . U . . .
H21A H -0.0009 0.3269 0.1564 0.045 Uiso 1 1 calc R U . . .
C22A C 0.0801(4) 0.2810(5) 0.12625(14) 0.0362(12) Uani 1 1 d . U . . .
H22A H 0.0761 0.3496 0.1176 0.043 Uiso 1 1 calc R U . . .
C23A C 0.1306(4) 0.1969(5) 0.11566(13) 0.0318(11) Uani 1 1 d . U . . .
C24A C 0.1835(4) 0.1978(4) 0.09062(12) 0.0283(11) Uani 1 1 d . U . . .
C25A C 0.1126(5) 0.2204(6) 0.06855(13) 0.0387(14) Uani 1 1 d . . . . .
H25A H 0.083(4) 0.299(5) 0.0724(10) 0.046 Uiso 1 1 d . U . . .
H25B H 0.140(4) 0.227(5) 0.0494(11) 0.046 Uiso 1 1 d . U . . .
C26A C 0.0352(5) 0.1377(7) 0.06575(14) 0.0463(17) Uani 1 1 d . . . . .
H26A H 0.0025 0.1290 0.0822 0.069 Uiso 1 1 calc R U . . .
H26B H 0.0621 0.0668 0.0605 0.069 Uiso 1 1 calc R U . . .
H26C H -0.0098 0.1631 0.0527 0.069 Uiso 1 1 calc R U . . .
C27A C 0.2604(4) 0.2879(5) 0.09229(13) 0.0352(12) Uani 1 1 d . . . . .
H27A H 0.2955 0.2903 0.0759 0.042 Uiso 1 1 calc R U . . .
H27B H 0.2294 0.3604 0.0947 0.042 Uiso 1 1 calc R U . . .
C28A C 0.3306(5) 0.2696(6) 0.11407(16) 0.0462(16) Uani 1 1 d . . . . .
H28A H 0.3648 0.2004 0.1112 0.069 Uiso 1 1 calc R U . . .
H28B H 0.2964 0.2656 0.1304 0.069 Uiso 1 1 calc R U . . .
H28C H 0.3757 0.3309 0.1146 0.069 Uiso 1 1 calc R U . . .
C29A C 0.3200(5) 0.0718(6) 0.04624(13) 0.0473(8) Uani 1 1 d . U . . .
C30A C 0.3099(5) 0.1707(6) 0.03318(13) 0.0489(8) Uani 1 1 d . U . . .
H30A H 0.2726 0.2284 0.0402 0.059 Uiso 1 1 calc R U . . .
C31A C 0.3557(5) 0.1845(6) 0.00937(13) 0.0509(8) Uani 1 1 d . U . . .
H31A H 0.3492 0.2522 0.0004 0.061 Uiso 1 1 calc R U . . .
C32A C 0.4094(5) 0.1012(6) -0.00101(14) 0.0521(8) Uani 1 1 d . U . . .
H32A H 0.4389 0.1106 -0.0172 0.063 Uiso 1 1 calc R U . . .
C33A C 0.4204(5) 0.0025(6) 0.01246(14) 0.0508(8) Uani 1 1 d . U . . .
H33A H 0.4587 -0.0550 0.0058 0.061 Uiso 1 1 calc R U . . .
C34A C 0.3741(5) -0.0103(6) 0.03586(13) 0.0476(8) Uani 1 1 d . U . . .
C35A C 0.3801(6) -0.1127(6) 0.05276(14) 0.0455(9) Uani 1 1 d . U . . .
C36A C 0.4867(5) -0.1303(6) 0.06021(15) 0.0485(17) Uani 1 1 d . . . . .
H36A H 0.4912 -0.1948 0.0718 0.058 Uiso 1 1 calc R U . . .
H36B H 0.5229 -0.1479 0.0445 0.058 Uiso 1 1 calc R U . . .
C37A C 0.5316(5) -0.0330(6) 0.0731(2) 0.053(2) Uani 1 1 d . . . . .
H37A H 0.4983 -0.0172 0.0891 0.080 Uiso 1 1 calc R U . . .
H37B H 0.5278 0.0313 0.0618 0.080 Uiso 1 1 calc R U . . .
H37C H 0.5981 -0.0495 0.0768 0.080 Uiso 1 1 calc R U . . .
C38A C 0.3400(5) -0.2123(5) 0.03861(14) 0.0405(14) Uani 1 1 d . U . . .
H38A H 0.3748 -0.2210 0.0223 0.049 Uiso 1 1 calc R U . . .
H38B H 0.3520 -0.2790 0.0490 0.049 Uiso 1 1 calc R U . . .
C39A C 0.2348(6) -0.2063(8) 0.0327(2) 0.074(3) Uani 1 1 d . . . . .
H39A H 0.2225 -0.1436 0.0214 0.111 Uiso 1 1 calc R U . . .
H39B H 0.1993 -0.1968 0.0487 0.111 Uiso 1 1 calc R U . . .
H39C H 0.2147 -0.2745 0.0243 0.111 Uiso 1 1 calc R U . . .
C1B C 0.2602(3) 0.4177(4) 0.24520(11) 0.0245(9) Uani 1 1 d . U . . .
C2B C 0.2979(3) 0.5221(5) 0.24990(11) 0.0242(10) Uani 1 1 d . U . . .
C3B C 0.2750(4) 0.5806(5) 0.27213(12) 0.0270(10) Uani 1 1 d . U . . .
C4B C 0.2166(4) 0.5325(4) 0.29076(12) 0.0276(10) Uani 1 1 d . U . . .
C5B C 0.1802(4) 0.4244(4) 0.28673(12) 0.0272(10) Uani 1 1 d . U . . .
C6B C 0.2021(3) 0.3665(4) 0.26419(11) 0.0227(9) Uani 1 1 d . U . . .
C7B C 0.1701(3) 0.2603(4) 0.25409(11) 0.0225(9) Uani 1 1 d . U . . .
C8B C 0.1183(4) 0.1720(4) 0.26423(12) 0.0282(11) Uani 1 1 d . U . . .
H8B H 0.0959 0.1757 0.2814 0.034 Uiso 1 1 calc R U . . .
C9B C 0.0994(4) 0.0796(4) 0.24957(14) 0.0319(11) Uani 1 1 d . U . . .
H9B H 0.0613 0.0224 0.2565 0.038 Uiso 1 1 calc R U . . .
C10B C 0.1354(4) 0.0688(5) 0.22471(13) 0.0328(12) Uani 1 1 d . U . . .
H10B H 0.1241 0.0039 0.2150 0.039 Uiso 1 1 calc R U . . .
C11B C 0.1882(4) 0.1556(5) 0.21444(12) 0.0292(10) Uani 1 1 d . U . . .
H11B H 0.2115 0.1515 0.1974 0.035 Uiso 1 1 calc R U . . .
C12B C 0.2063(3) 0.2477(4) 0.22933(12) 0.0236(9) Uani 1 1 d . U . . .
C13B C 0.2682(3) 0.3447(4) 0.22188(10) 0.0239(10) Uani 1 1 d . U . . .
C14B C 0.3700(3) 0.2979(4) 0.21772(13) 0.0286(11) Uani 1 1 d . . . . .
H14C H 0.3711 0.2559 0.2015 0.034 Uiso 1 1 calc R U . . .
H14D H 0.4145 0.3604 0.2159 0.034 Uiso 1 1 calc R U . . .
C15B C 0.4049(4) 0.2238(5) 0.23903(17) 0.0436(16) Uani 1 1 d . . . . .
H15D H 0.3676 0.1557 0.2392 0.065 Uiso 1 1 calc R U . . .
H15E H 0.3981 0.2618 0.2555 0.065 Uiso 1 1 calc R U . . .
H15F H 0.4717 0.2059 0.2362 0.065 Uiso 1 1 calc R U . . .
C16B C 0.2295(4) 0.3981(5) 0.19721(12) 0.0335(13) Uani 1 1 d . . . . .
H16C H 0.2761 0.4530 0.1911 0.040 Uiso 1 1 calc R U . . .
H16D H 0.2240 0.3404 0.1839 0.040 Uiso 1 1 calc R U . . .
C17B C 0.1350(5) 0.4542(7) 0.20001(16) 0.0500(18) Uani 1 1 d . . . . .
H17D H 0.1418 0.5190 0.2111 0.075 Uiso 1 1 calc R U . . .
H17E H 0.0896 0.4029 0.2076 0.075 Uiso 1 1 calc R U . . .
H17F H 0.1123 0.4774 0.1831 0.075 Uiso 1 1 calc R U . . .
C18B C 0.3605(4) 0.5959(5) 0.23412(12) 0.0267(10) Uani 1 1 d . U . . .
C19B C 0.4060(4) 0.5807(5) 0.21046(12) 0.0303(11) Uani 1 1 d . U . . .
H19B H 0.4019 0.5127 0.2015 0.036 Uiso 1 1 calc R U . . .
C20B C 0.4578(4) 0.6701(6) 0.20054(13) 0.0361(13) Uani 1 1 d . U . . .
H20B H 0.4895 0.6607 0.1847 0.043 Uiso 1 1 calc R U . . .
C21B C 0.4647(4) 0.7689(6) 0.21248(14) 0.0387(13) Uani 1 1 d . U . . .
H21B H 0.4990 0.8275 0.2048 0.046 Uiso 1 1 calc R U . . .
C22B C 0.4208(4) 0.7837(5) 0.23618(14) 0.0366(12) Uani 1 1 d . U . . .
H22B H 0.4259 0.8516 0.2451 0.044 Uiso 1 1 calc R U . . .
C23B C 0.3688(4) 0.6948(5) 0.24651(12) 0.0266(10) Uani 1 1 d . U . . .
C24B C 0.3167(4) 0.6965(5) 0.27172(12) 0.0321(11) Uani 1 1 d . U . . .
C25B C 0.3874(5) 0.7226(6) 0.29357(14) 0.0402(14) Uani 1 1 d . . . . .
H25C H 0.4162 0.7956 0.2903 0.048 Uiso 1 1 calc R U . . .
H25D H 0.3521 0.7275 0.3099 0.048 Uiso 1 1 calc R U . . .
C26B C 0.4659(5) 0.6383(7) 0.29658(14) 0.0437(16) Uani 1 1 d . . . . .
H26D H 0.5049 0.6375 0.2811 0.066 Uiso 1 1 calc R U . . .
H26E H 0.4382 0.5652 0.2993 0.066 Uiso 1 1 calc R U . . .
H26F H 0.5052 0.6579 0.3113 0.066 Uiso 1 1 calc R U . . .
C27B C 0.2373(5) 0.7867(5) 0.27047(14) 0.0363(13) Uani 1 1 d . . . . .
H27C H 0.2006 0.7849 0.2866 0.044 Uiso 1 1 calc R U . . .
H27D H 0.2674 0.8602 0.2692 0.044 Uiso 1 1 calc R U . . .
C28B C 0.1697(5) 0.7721(6) 0.24810(15) 0.0424(15) Uani 1 1 d . . . . .
H28D H 0.1394 0.6996 0.2492 0.064 Uiso 1 1 calc R U . . .
H28E H 0.2049 0.7775 0.2320 0.064 Uiso 1 1 calc R U . . .
H28F H 0.1212 0.8297 0.2487 0.064 Uiso 1 1 calc R U . . .
C29B C 0.1803(4) 0.5719(4) 0.31567(11) 0.0275(8) Uani 1 1 d . U . . .
C30B C 0.1898(4) 0.6712(4) 0.32955(12) 0.0401(11) Uani 1 1 d . U . . .
H30B H 0.2254 0.7302 0.3225 0.048 Uiso 1 1 calc R U . . .
C31B C 0.1486(6) 0.6834(6) 0.35290(14) 0.0677(18) Uani 1 1 d . U . . .
H31B H 0.1555 0.7509 0.3619 0.081 Uiso 1 1 calc R U . . .
C32B C 0.0967(7) 0.5982(7) 0.36370(17) 0.088(2) Uani 1 1 d . U . . .
H32B H 0.0691 0.6071 0.3802 0.106 Uiso 1 1 calc R U . . .
C33B C 0.0852(6) 0.5010(6) 0.35058(16) 0.077(2) Uani 1 1 d . U . . .
H33B H 0.0486 0.4432 0.3578 0.092 Uiso 1 1 calc R U . . .
C34B C 0.1267(5) 0.4873(4) 0.32689(13) 0.0389(11) Uani 1 1 d . U . . .
C35B C 0.1195(4) 0.3886(4) 0.30949(13) 0.0293(9) Uani 1 1 d . U . . .
C36B C 0.1611(6) 0.2860(5) 0.32384(14) 0.0463(17) Uani 1 1 d . . . . .
H36C H 0.1285 0.2786 0.3405 0.056 Uiso 1 1 calc R U . . .
H36D H 0.1469 0.2191 0.3137 0.056 Uiso 1 1 calc R U . . .
C37B C 0.2645(7) 0.2904(7) 0.3285(2) 0.069(2) Uani 1 1 d . . . . .
H37D H 0.2821 0.3646 0.3342 0.103 Uiso 1 1 calc R U . . .
H37E H 0.2982 0.2727 0.3126 0.103 Uiso 1 1 calc R U . . .
H37F H 0.2814 0.2368 0.3418 0.103 Uiso 1 1 calc R U . . .
C38B C 0.0155(5) 0.3687(5) 0.30282(14) 0.0398(15) Uani 1 1 d . . . . .
H38C H -0.0200 0.3556 0.3189 0.048 Uiso 1 1 calc R U . . .
H38D H 0.0109 0.3010 0.2923 0.048 Uiso 1 1 calc R U . . .
C39B C -0.0320(6) 0.4641(7) 0.2882(2) 0.061(2) Uani 1 1 d . . . . .
H39D H -0.0044 0.4697 0.2710 0.092 Uiso 1 1 calc R U . . .
H39E H -0.0217 0.5333 0.2974 0.092 Uiso 1 1 calc R U . . .
H39F H -0.1000 0.4500 0.2867 0.092 Uiso 1 1 calc R U . . .
C1C C 0.6641(2) 0.5184(9) 0.43605(8) 0.0338(11) Uani 0.515(6) 1 d DG U P A 1
C2C C 0.6245(3) 0.5135(8) 0.41172(5) 0.0327(12) Uani 0.515(6) 1 d DG U P A 1
C3C C 0.5278(4) 0.4965(9) 0.40888(7) 0.0317(12) Uani 0.515(6) 1 d DG U P A 1
C4C C 0.4708(3) 0.4844(12) 0.43036(12) 0.0303(12) Uani 0.515(6) 1 d DG U P A 1
C5C C 0.5104(4) 0.4894(10) 0.45469(9) 0.0307(12) Uani 0.515(6) 1 d DG U P A 1
C6C C 0.6070(4) 0.5064(8) 0.45754(4) 0.0333(11) Uani 0.515(6) 1 d DG U P A 1
C7C C 0.6665(4) 0.5152(7) 0.48171(8) 0.0364(11) Uani 0.515(6) 1 d DG U P A 1
C8C C 0.6452(3) 0.5072(7) 0.50762(10) 0.0395(11) Uani 0.515(6) 1 d G U P A 1
H8C H 0.5826 0.4901 0.5129 0.047 Uiso 0.515(6) 1 calc R U P A 1
C9C C 0.7155(4) 0.5242(6) 0.52581(7) 0.0410(12) Uani 0.515(6) 1 d G U P A 1
H9C H 0.7009 0.5186 0.5435 0.049 Uiso 0.515(6) 1 calc R U P A 1
C10C C 0.8070(4) 0.5492(6) 0.51809(10) 0.0411(12) Uani 0.515(6) 1 d G U P A 1
H10C H 0.8551 0.5608 0.5305 0.049 Uiso 0.515(6) 1 calc R U P A 1
C11C C 0.8284(4) 0.5572(6) 0.49218(12) 0.0398(11) Uani 0.515(6) 1 d G U P A 1
H11C H 0.8910 0.5743 0.4869 0.048 Uiso 0.515(6) 1 calc R U P A 1
C12C C 0.7581(5) 0.5403(7) 0.47399(7) 0.0373(11) Uani 0.515(6) 1 d DG U P A 1
C13C C 0.7660(3) 0.5410(9) 0.44537(8) 0.0358(11) Uani 0.515(6) 1 d D U P A 1
C14C C 0.8032(16) 0.6544(19) 0.4365(5) 0.037(4) Uani 0.515(6) 1 d . U P A 1
H14E H 0.8679 0.6640 0.4434 0.045 Uiso 0.515(6) 1 calc R U P A 1
H14F H 0.8084 0.6532 0.4176 0.045 Uiso 0.515(6) 1 calc R U P A 1
C15C C 0.7488(8) 0.7486(10) 0.4436(2) 0.048(3) Uani 0.515(6) 1 d . U P A 1
H15G H 0.7444 0.7527 0.4623 0.072 Uiso 0.515(6) 1 calc R U P A 1
H15H H 0.6852 0.7424 0.4363 0.072 Uiso 0.515(6) 1 calc R U P A 1
H15I H 0.7794 0.8153 0.4370 0.072 Uiso 0.515(6) 1 calc R U P A 1
C16C C 0.8332(10) 0.4466(14) 0.4360(4) 0.036(3) Uani 0.515(6) 1 d . . P A 1
H16E H 0.8446 0.4570 0.4174 0.043 Uiso 0.515(6) 1 calc R U P A 1
H16F H 0.8947 0.4548 0.4448 0.043 Uiso 0.515(6) 1 calc R U P A 1
C17C C 0.8000(9) 0.3356(10) 0.4399(2) 0.056(3) Uani 0.515(6) 1 d . U P A 1
H17G H 0.7492 0.3193 0.4277 0.084 Uiso 0.515(6) 1 calc R U P A 1
H17H H 0.7758 0.3283 0.4574 0.084 Uiso 0.515(6) 1 calc R U P A 1
H17I H 0.8523 0.2839 0.4374 0.084 Uiso 0.515(6) 1 calc R U P A 1
C18C C 0.6687(4) 0.5166(7) 0.38517(7) 0.0329(12) Uani 0.515(6) 1 d DG U P A 1
C19C C 0.7597(4) 0.5369(6) 0.37629(8) 0.0345(12) Uani 0.515(6) 1 d G U P A 1
H19C H 0.8092 0.5523 0.3881 0.041 Uiso 0.515(6) 1 calc R U P A 1
C20C C 0.7784(3) 0.5345(6) 0.35017(9) 0.0354(12) Uani 0.515(6) 1 d G U P A 1
H20C H 0.8406 0.5484 0.3441 0.042 Uiso 0.515(6) 1 calc R U P A 1
C21C C 0.7061(5) 0.5120(7) 0.33293(6) 0.0352(12) Uani 0.515(6) 1 d G U P A 1
H21C H 0.7188 0.5104 0.3151 0.042 Uiso 0.515(6) 1 calc R U P A 1
C22C C 0.6150(4) 0.4917(6) 0.34182(11) 0.0345(12) Uani 0.515(6) 1 d G U P A 1
H22C H 0.5656 0.4763 0.3300 0.041 Uiso 0.515(6) 1 calc R U P A 1
C23C C 0.5964(3) 0.4940(7) 0.36794(12) 0.0327(12) Uani 0.515(6) 1 d DG U P A 1
C24C C 0.5020(3) 0.4778(9) 0.38046(7) 0.0315(13) Uani 0.515(6) 1 d D U P A 1
C25C C 0.4723(10) 0.3564(12) 0.3755(3) 0.026(3) Uani 0.515(6) 1 d . U P A 1
H25E H 0.4063 0.3471 0.3815 0.032 Uiso 0.515(6) 1 calc R U P A 1
H25F H 0.4727 0.3436 0.3568 0.032 Uiso 0.515(6) 1 calc R U P A 1
C26C C 0.5303(8) 0.2704(10) 0.3876(2) 0.037(3) Uani 0.515(6) 1 d . U P A 1
H26G H 0.5275 0.2787 0.4063 0.055 Uiso 0.515(6) 1 calc R U P A 1
H26H H 0.5959 0.2777 0.3819 0.055 Uiso 0.515(6) 1 calc R U P A 1
H26I H 0.5060 0.1977 0.3828 0.055 Uiso 0.515(6) 1 calc R U P A 1
C27C C 0.4346(10) 0.5667(13) 0.3691(3) 0.035(4) Uani 0.515(6) 1 d . U P A 1
H27E H 0.4454 0.5706 0.3504 0.042 Uiso 0.515(6) 1 calc R U P A 1
H27F H 0.3685 0.5422 0.3718 0.042 Uiso 0.515(6) 1 calc R U P A 1
C28C C 0.4445(13) 0.6768(15) 0.3796(4) 0.074(4) Uani 0.515(6) 1 d . U P A 1
H28G H 0.5113 0.6913 0.3833 0.111 Uiso 0.515(6) 1 calc R U P A 1
H28H H 0.4077 0.6825 0.3954 0.111 Uiso 0.515(6) 1 calc R U P A 1
H28I H 0.4212 0.7309 0.3672 0.111 Uiso 0.515(6) 1 calc R U P A 1
C29C C 0.3648(2) 0.4652(8) 0.43264(12) 0.0217(14) Uani 0.515(6) 1 d DG U P A 1
C30C C 0.2908(4) 0.4542(7) 0.41532(11) 0.0317(17) Uani 0.515(6) 1 d G U P A 1
H30C H 0.3027 0.4584 0.3975 0.038 Uiso 0.515(6) 1 calc R U P A 1
C31C C 0.1993(3) 0.4368(8) 0.42415(14) 0.036(2) Uani 0.515(6) 1 d G U P A 1
H31C H 0.1487 0.4292 0.4123 0.044 Uiso 0.515(6) 1 calc R U P A 1
C32C C 0.1817(3) 0.4305(9) 0.45029(16) 0.051(2) Uani 0.515(6) 1 d G U P A 1
H32C H 0.1192 0.4187 0.4563 0.061 Uiso 0.515(6) 1 calc R U P A 1
C33C C 0.2558(5) 0.4416(9) 0.46761(11) 0.051(2) Uani 0.515(6) 1 d G U P A 1
H33C H 0.2438 0.4374 0.4855 0.061 Uiso 0.515(6) 1 calc R U P A 1
C34C C 0.3473(4) 0.4590(8) 0.45879(12) 0.0339(18) Uani 0.515(6) 1 d DG U P A 1
C35C C 0.4341(3) 0.4657(10) 0.47517(8) 0.035(2) Uani 0.515(6) 1 d D U P A 1
C36C C 0.4259(10) 0.5761(12) 0.4912(3) 0.039(3) Uani 0.515(6) 1 d . U P A 1
H36E H 0.3736 0.5662 0.5036 0.047 Uiso 0.515(6) 1 calc R U P A 1
H36F H 0.4848 0.5835 0.5013 0.047 Uiso 0.515(6) 1 calc R U P A 1
C37C C 0.4107(10) 0.6782(11) 0.4785(3) 0.050(3) Uani 0.515(6) 1 d . U P A 1
H37G H 0.3590 0.6703 0.4662 0.075 Uiso 0.515(6) 1 calc R U P A 1
H37H H 0.4686 0.7000 0.4695 0.075 Uiso 0.515(6) 1 calc R U P A 1
H37I H 0.3942 0.7348 0.4911 0.075 Uiso 0.515(6) 1 calc R U P A 1
C38C C 0.4604(13) 0.3556(17) 0.4887(4) 0.028(4) Uani 0.515(6) 1 d . U P A 1
H38E H 0.5197 0.3674 0.4984 0.033 Uiso 0.515(6) 1 calc R U P A 1
H38F H 0.4102 0.3387 0.5014 0.033 Uiso 0.515(6) 1 calc R U P A 1
C39C C 0.4731(10) 0.2587(10) 0.4724(2) 0.053(3) Uani 0.515(6) 1 d . U P A 1
H39G H 0.4257 0.2594 0.4588 0.080 Uiso 0.515(6) 1 calc R U P A 1
H39H H 0.4657 0.1918 0.4827 0.080 Uiso 0.515(6) 1 calc R U P A 1
H39I H 0.5366 0.2601 0.4649 0.080 Uiso 0.515(6) 1 calc R U P A 1
C1D C 0.6635(2) 0.5183(8) 0.42628(9) 0.0308(11) Uani 0.485(6) 1 d DG U P A 2
C2D C 0.6240(4) 0.5118(7) 0.45060(5) 0.0300(12) Uani 0.485(6) 1 d DG U P A 2
C3D C 0.5277(4) 0.4926(9) 0.45342(7) 0.0292(12) Uani 0.485(6) 1 d DG U P A 2
C4D C 0.4708(3) 0.4799(11) 0.43191(12) 0.0281(12) Uani 0.485(6) 1 d DG U P A 2
C5D C 0.5103(4) 0.4865(9) 0.40759(8) 0.0285(12) Uani 0.485(6) 1 d DG U P A 2
C6D C 0.6067(4) 0.5056(7) 0.40478(4) 0.0305(11) Uani 0.485(6) 1 d DG U P A 2
C7D C 0.6701(4) 0.5124(7) 0.38130(9) 0.0335(11) Uani 0.485(6) 1 d DG U P A 2
C8D C 0.6564(3) 0.5035(6) 0.35503(10) 0.0359(11) Uani 0.485(6) 1 d G U P A 2
H8D H 0.5951 0.4889 0.3484 0.043 Uiso 0.485(6) 1 calc R U P A 2
C9D C 0.7324(4) 0.5159(6) 0.33842(7) 0.0367(12) Uani 0.485(6) 1 d G U P A 2
H9D H 0.7231 0.5099 0.3205 0.044 Uiso 0.485(6) 1 calc R U P A 2
C10D C 0.8222(3) 0.5373(6) 0.34807(11) 0.0372(12) Uani 0.485(6) 1 d G U P A 2
H10D H 0.8742 0.5458 0.3367 0.045 Uiso 0.485(6) 1 calc R U P A 2
C11D C 0.8359(3) 0.5462(5) 0.37434(12) 0.0364(11) Uani 0.485(6) 1 d G U P A 2
H11D H 0.8973 0.5608 0.3809 0.044 Uiso 0.485(6) 1 calc R U P A 2
C12D C 0.7599(5) 0.5337(6) 0.39095(8) 0.0342(11) Uani 0.485(6) 1 d DG U P A 2
C13D C 0.7684(3) 0.5396(8) 0.41953(9) 0.0326(11) Uani 0.485(6) 1 d D U P A 2
C14D C 0.8364(12) 0.4461(16) 0.4246(4) 0.039(4) Uani 0.485(6) 1 d . . P A 2
H14G H 0.8466 0.4399 0.4433 0.047 Uiso 0.485(6) 1 calc R U P A 2
H14H H 0.8980 0.4641 0.4166 0.047 Uiso 0.485(6) 1 calc R U P A 2
C15D C 0.8018(7) 0.3307(8) 0.4140(2) 0.036(2) Uani 0.485(6) 1 d . U P A 2
H15J H 0.7991 0.3331 0.3953 0.054 Uiso 0.485(6) 1 calc R U P A 2
H15K H 0.7388 0.3144 0.4209 0.054 Uiso 0.485(6) 1 calc R U P A 2
H15L H 0.8462 0.2732 0.4194 0.054 Uiso 0.485(6) 1 calc R U P A 2
C16D C 0.8045(19) 0.656(2) 0.4271(4) 0.035(4) Uani 0.485(6) 1 d . U P A 2
H16G H 0.8612 0.6737 0.4168 0.042 Uiso 0.485(6) 1 calc R U P A 2
H16H H 0.8235 0.6551 0.4454 0.042 Uiso 0.485(6) 1 calc R U P A 2
C17D C 0.7275(7) 0.7490(9) 0.4229(2) 0.039(2) Uani 0.485(6) 1 d . U P A 2
H17J H 0.6747 0.7373 0.4348 0.059 Uiso 0.485(6) 1 calc R U P A 2
H17K H 0.7042 0.7458 0.4053 0.059 Uiso 0.485(6) 1 calc R U P A 2
H17L H 0.7559 0.8213 0.4261 0.059 Uiso 0.485(6) 1 calc R U P A 2
C18D C 0.6683(5) 0.5156(7) 0.47714(8) 0.0371(13) Uani 0.485(6) 1 d DG U P A 2
C19D C 0.7605(5) 0.5323(7) 0.48549(9) 0.0388(13) Uani 0.485(6) 1 d G U P A 2
H19D H 0.8092 0.5475 0.4735 0.047 Uiso 0.485(6) 1 calc R U P A 2
C20D C 0.7816(4) 0.5267(7) 0.51145(11) 0.0401(13) Uani 0.485(6) 1 d G U P A 2
H20D H 0.8446 0.5381 0.5172 0.048 Uiso 0.485(6) 1 calc R U P A 2
C21D C 0.7104(5) 0.5043(7) 0.52906(7) 0.0400(13) Uani 0.485(6) 1 d G U P A 2
H21D H 0.7248 0.5005 0.5468 0.048 Uiso 0.485(6) 1 calc R U P A 2
C22D C 0.6182(5) 0.4877(7) 0.52071(12) 0.0389(13) Uani 0.485(6) 1 d G U P A 2
H22D H 0.5695 0.4724 0.5327 0.047 Uiso 0.485(6) 1 calc R U P A 2
C23D C 0.5971(4) 0.4933(7) 0.49475(13) 0.0374(13) Uani 0.485(6) 1 d DG U P A 2
C24D C 0.5033(4) 0.4756(9) 0.48199(7) 0.0367(14) Uani 0.485(6) 1 d D U P A 2
C25D C 0.4246(10) 0.5531(11) 0.4960(3) 0.032(3) Uani 0.485(6) 1 d D U P A 2
H25G H 0.3608 0.5342 0.4895 0.039 Uiso 0.485(6) 1 calc R U P A 2
H25H H 0.4256 0.5392 0.5147 0.039 Uiso 0.485(6) 1 calc R U P A 2
C26D C 0.4441(8) 0.6714(9) 0.4911(2) 0.043(2) Uani 0.485(6) 1 d D U P A 2
H26J H 0.4504 0.6834 0.4726 0.064 Uiso 0.485(6) 1 calc R U P A 2
H26K H 0.5030 0.6927 0.4996 0.064 Uiso 0.485(6) 1 calc R U P A 2
H26L H 0.3918 0.7161 0.4977 0.064 Uiso 0.485(6) 1 calc R U P A 2
C27D C 0.461(2) 0.362(2) 0.4878(6) 0.068(11) Uani 0.485(6) 1 d D . P A 2
H27G H 0.3963 0.3568 0.4807 0.081 Uiso 0.485(6) 1 calc R U P A 2
H27H H 0.4575 0.3504 0.5065 0.081 Uiso 0.485(6) 1 calc R U P A 2
C28D C 0.5287(8) 0.2662(9) 0.4748(2) 0.027(2) Uani 0.485(6) 1 d D U P A 2
H28J H 0.5936 0.2741 0.4811 0.041 Uiso 0.485(6) 1 calc R U P A 2
H28K H 0.5281 0.2745 0.4561 0.041 Uiso 0.485(6) 1 calc R U P A 2
H28L H 0.5045 0.1931 0.4793 0.041 Uiso 0.485(6) 1 calc R U P A 2
C29D C 0.3650(3) 0.4615(9) 0.42893(15) 0.0344(14) Uani 0.485(6) 1 d DG U P A 2
C30D C 0.2919(4) 0.4531(8) 0.44660(12) 0.0347(14) Uani 0.485(6) 1 d G U P A 2
H30D H 0.3051 0.4567 0.4644 0.042 Uiso 0.485(6) 1 calc R U P A 2
C31D C 0.1993(3) 0.4396(7) 0.43821(15) 0.0353(14) Uani 0.485(6) 1 d G U P A 2
H31D H 0.1493 0.4339 0.4503 0.042 Uiso 0.485(6) 1 calc R U P A 2
C32D C 0.1799(3) 0.4345(8) 0.41216(16) 0.0359(14) Uani 0.485(6) 1 d G U P A 2
H32D H 0.1166 0.4252 0.4064 0.043 Uiso 0.485(6) 1 calc R U P A 2
C33D C 0.2530(5) 0.4428(7) 0.39449(12) 0.0357(13) Uani 0.485(6) 1 d G U P A 2
H33D H 0.2398 0.4393 0.3767 0.043 Uiso 0.485(6) 1 calc R U P A 2
C34D C 0.3456(4) 0.4564(8) 0.40287(13) 0.0346(13) Uani 0.485(6) 1 d DG U P A 2
C35D C 0.4330(4) 0.4715(10) 0.38699(8) 0.0342(14) Uani 0.485(6) 1 d D U P A 2
C36D C 0.4171(11) 0.5537(14) 0.3668(3) 0.037(4) Uani 0.485(6) 1 d . U P A 2
H36G H 0.3629 0.5312 0.3560 0.044 Uiso 0.485(6) 1 calc R U P A 2
H36H H 0.4738 0.5590 0.3558 0.044 Uiso 0.485(6) 1 calc R U P A 2
C37D C 0.3957(10) 0.6718(11) 0.3798(3) 0.047(3) Uani 0.485(6) 1 d . U P A 2
H37J H 0.4441 0.6877 0.3927 0.071 Uiso 0.485(6) 1 calc R U P A 2
H37K H 0.3333 0.6702 0.3879 0.071 Uiso 0.485(6) 1 calc R U P A 2
H37L H 0.3969 0.7292 0.3666 0.071 Uiso 0.485(6) 1 calc R U P A 2
C38D C 0.4483(10) 0.3571(14) 0.3717(3) 0.037(4) Uani 0.485(6) 1 d . U P A 2
H38G H 0.4018 0.3532 0.3576 0.045 Uiso 0.485(6) 1 calc R U P A 2
H38H H 0.5122 0.3575 0.3640 0.045 Uiso 0.485(6) 1 calc R U P A 2
C39D C 0.4384(9) 0.2557(11) 0.3879(3) 0.056(3) Uani 0.485(6) 1 d . U P A 2
H39J H 0.3727 0.2486 0.3936 0.084 Uiso 0.485(6) 1 calc R U P A 2
H39K H 0.4801 0.2614 0.4028 0.084 Uiso 0.485(6) 1 calc R U P A 2
H39L H 0.4558 0.1908 0.3778 0.084 Uiso 0.485(6) 1 calc R U P A 2

loop_
_atom_site_aniso_label
_atom_site_aniso_U_11
_atom_site_aniso_U_22
_atom_site_aniso_U_33
_atom_site_aniso_U_23
_atom_site_aniso_U_13
_atom_site_aniso_U_12
C1A 0.0193(18) 0.020(2) 0.024(2) 0.0005(17) -0.0038(17) 0.0014(17)
C2A 0.025(2) 0.019(2) 0.024(2) -0.0020(18) -0.0028(17) 0.0012(18)
C3A 0.029(2) 0.019(2) 0.029(2) 0.0023(18) -0.0055(19) 0.0023(19)
C4A 0.039(2) 0.023(2) 0.023(2) -0.0018(19) 0.000(2) -0.001(2)
C5A 0.033(2) 0.021(2) 0.029(3) -0.0034(19) 0.001(2) -0.001(2)
C6A 0.022(2) 0.027(2) 0.026(2) 0.0013(18) 0.0018(18) -0.0011(18)
C7A 0.023(2) 0.023(2) 0.034(3) 0.004(2) 0.0017(18) -0.0011(18)
C8A 0.034(3) 0.035(3) 0.035(3) 0.002(2) 0.009(2) 0.002(2)
C9A 0.029(2) 0.026(3) 0.054(3) 0.002(2) 0.008(2) 0.005(2)
C10A 0.034(3) 0.022(2) 0.046(3) 0.012(2) 0.001(2) 0.000(2)
C11A 0.031(2) 0.025(2) 0.033(3) 0.007(2) -0.002(2) 0.002(2)
C12A 0.022(2) 0.025(2) 0.027(2) 0.0015(19) 0.0006(17) -0.0002(19)
C13A 0.025(2) 0.026(2) 0.026(2) 0.0061(19) 0.0009(18) 0.0054(19)
C14A 0.032(3) 0.042(3) 0.034(3) 0.006(3) 0.007(2) 0.006(2)
C15A 0.019(2) 0.063(4) 0.064(4) -0.012(4) 0.003(3) -0.008(3)
C16A 0.037(3) 0.034(3) 0.029(3) -0.001(2) -0.002(2) 0.009(2)
C17A 0.050(4) 0.041(4) 0.049(4) 0.006(3) -0.019(3) -0.019(3)
C18A 0.023(2) 0.021(2) 0.030(3) -0.0020(19) -0.0090(18) 0.0056(18)
C19A 0.028(2) 0.030(3) 0.035(3) -0.003(2) -0.003(2) 0.006(2)
C20A 0.031(2) 0.036(3) 0.034(3) -0.005(2) -0.003(2) 0.007(2)
C21A 0.035(2) 0.029(3) 0.048(3) -0.011(2) -0.011(2) 0.011(2)
C22A 0.041(3) 0.023(2) 0.045(3) -0.005(2) -0.013(2) 0.011(2)
C23A 0.031(2) 0.030(3) 0.035(3) -0.002(2) -0.007(2) 0.008(2)
C24A 0.034(2) 0.016(2) 0.035(3) 0.0003(19) -0.004(2) 0.009(2)
C25A 0.048(3) 0.034(3) 0.034(3) 0.009(2) -0.011(3) 0.007(3)
C26A 0.038(3) 0.071(5) 0.030(3) -0.002(3) -0.011(2) 0.010(3)
C27A 0.042(3) 0.029(3) 0.035(3) 0.000(2) -0.003(2) 0.000(2)
C28A 0.054(4) 0.031(3) 0.053(4) 0.002(3) -0.023(3) -0.007(3)
C29A 0.0749(19) 0.0349(16) 0.0321(16) 0.0037(14) 0.0137(15) -0.0016(15)
C30A 0.0776(19) 0.0360(17) 0.0331(17) 0.0048(14) 0.0132(15) -0.0013(16)
C31A 0.0809(19) 0.0373(17) 0.0347(17) 0.0051(14) 0.0134(16) -0.0015(16)
C32A 0.0821(19) 0.0387(17) 0.0357(17) 0.0045(14) 0.0158(15) -0.0010(15)
C33A 0.0797(19) 0.0377(16) 0.0351(16) 0.0044(14) 0.0169(15) -0.0010(15)
C34A 0.0749(18) 0.0350(16) 0.0329(15) 0.0037(13) 0.0163(14) -0.0012(15)
C35A 0.072(2) 0.0325(18) 0.0319(18) 0.0041(16) 0.0174(17) -0.0002(18)
C36A 0.045(3) 0.047(4) 0.054(4) 0.009(3) 0.028(3) 0.004(3)
C37A 0.045(3) 0.027(3) 0.088(6) 0.004(3) 0.010(3) -0.007(3)
C38A 0.062(4) 0.025(3) 0.034(3) 0.000(2) 0.008(3) 0.002(3)
C39A 0.066(5) 0.051(5) 0.106(8) -0.035(5) 0.006(5) -0.008(4)
C1B 0.023(2) 0.024(2) 0.027(2) 0.0018(18) 0.0002(18) 0.0015(18)
C2B 0.021(2) 0.024(2) 0.027(2) 0.0066(19) -0.0038(18) -0.0021(18)
C3B 0.032(2) 0.020(2) 0.029(2) 0.0037(19) -0.0028(19) -0.0013(19)
C4B 0.035(2) 0.019(2) 0.030(3) -0.0010(19) -0.001(2) 0.000(2)
C5B 0.035(2) 0.019(2) 0.028(3) -0.0011(19) 0.0110(19) 0.002(2)
C6B 0.026(2) 0.0124(19) 0.029(2) 0.0037(17) 0.0014(18) -0.0002(17)
C7B 0.021(2) 0.018(2) 0.029(2) 0.0011(18) 0.0019(17) 0.0023(17)
C8B 0.030(2) 0.012(2) 0.042(3) 0.000(2) 0.012(2) 0.0005(18)
C9B 0.033(3) 0.018(2) 0.045(3) -0.002(2) 0.008(2) -0.0034(19)
C10B 0.031(2) 0.028(3) 0.039(3) -0.004(2) -0.002(2) -0.005(2)
C11B 0.027(2) 0.029(3) 0.032(3) 0.001(2) 0.001(2) -0.004(2)
C12B 0.021(2) 0.020(2) 0.029(2) 0.0000(18) -0.0024(17) 0.0002(18)
C13B 0.024(2) 0.023(2) 0.025(2) 0.0037(18) 0.0002(17) 0.0021(18)
C14B 0.019(2) 0.019(2) 0.048(3) -0.004(2) 0.007(2) 0.0008(19)
C15B 0.030(3) 0.025(3) 0.075(5) 0.006(3) -0.005(3) 0.003(2)
C16B 0.045(3) 0.031(3) 0.024(3) 0.005(2) -0.010(2) -0.009(3)
C17B 0.062(4) 0.044(4) 0.044(4) 0.007(3) -0.026(3) -0.002(3)
C18B 0.023(2) 0.030(2) 0.028(3) 0.009(2) -0.0034(18) -0.0034(19)
C19B 0.026(2) 0.036(3) 0.029(3) 0.005(2) -0.0001(19) -0.004(2)
C20B 0.024(2) 0.047(3) 0.037(3) 0.015(3) -0.003(2) -0.011(2)
C21B 0.031(2) 0.045(3) 0.040(3) 0.017(3) -0.006(2) -0.017(2)
C22B 0.037(3) 0.032(3) 0.041(3) 0.007(2) -0.009(2) -0.015(2)
C23B 0.028(2) 0.021(2) 0.031(2) 0.0066(19) -0.0068(19) -0.0050(19)
C24B 0.037(3) 0.033(3) 0.027(3) 0.002(2) -0.008(2) -0.003(2)
C25B 0.048(3) 0.037(3) 0.035(3) 0.001(3) -0.015(3) -0.012(3)
C26B 0.043(3) 0.053(4) 0.036(3) -0.009(3) -0.009(3) 0.005(3)
C27B 0.051(3) 0.015(2) 0.043(3) 0.000(2) -0.006(3) -0.005(2)
C28B 0.038(3) 0.033(3) 0.056(4) -0.002(3) -0.005(3) 0.010(3)
C29B 0.043(2) 0.0108(16) 0.028(2) -0.0010(15) -0.0023(16) 0.0021(15)
C30B 0.075(3) 0.0138(18) 0.031(2) -0.0015(17) -0.003(2) -0.0049(19)
C31B 0.146(5) 0.021(2) 0.036(3) -0.012(2) 0.013(3) -0.005(3)
C32B 0.182(7) 0.032(3) 0.052(4) -0.011(3) 0.061(4) -0.005(4)
C33B 0.143(6) 0.027(3) 0.061(4) -0.007(2) 0.059(4) -0.014(3)
C34B 0.068(3) 0.0112(17) 0.038(2) 0.0003(17) 0.017(2) 0.0016(18)
C35B 0.044(2) 0.0101(17) 0.034(2) -0.0001(16) 0.0165(18) -0.0020(16)
C36B 0.089(5) 0.017(3) 0.033(3) 0.004(2) 0.015(3) -0.003(3)
C37B 0.098(7) 0.041(4) 0.068(5) 0.021(4) 0.006(5) 0.018(4)
C38B 0.050(3) 0.012(2) 0.057(4) -0.001(2) 0.024(3) 0.002(2)
C39B 0.057(4) 0.044(4) 0.083(6) -0.019(4) -0.003(4) 0.008(3)
C1C 0.039(2) 0.024(2) 0.038(2) 0.0016(14) 0.0002(15) 0.0039(16)
C2C 0.038(2) 0.024(2) 0.036(2) 0.0031(16) 0.0030(16) 0.0046(17)
C3C 0.037(2) 0.023(2) 0.034(2) 0.0037(16) 0.0024(17) 0.0052(18)
C4C 0.036(2) 0.022(2) 0.033(2) 0.0031(17) 0.0014(17) 0.0056(18)
C5C 0.037(2) 0.022(2) 0.033(2) 0.0026(16) 0.0016(16) 0.0042(17)
C6C 0.040(2) 0.024(2) 0.036(2) 0.0020(14) -0.0005(15) 0.0038(16)
C7C 0.044(2) 0.026(2) 0.040(2) 0.0018(14) -0.0026(15) 0.0027(15)
C8C 0.048(2) 0.029(2) 0.041(2) 0.0012(16) -0.0038(17) 0.0020(17)
C9C 0.051(2) 0.030(2) 0.043(2) 0.0001(16) -0.0056(17) 0.0013(18)
C10C 0.050(2) 0.030(2) 0.043(2) -0.0004(16) -0.0057(17) 0.0002(18)
C11C 0.048(2) 0.029(2) 0.043(2) 0.0000(16) -0.0045(16) 0.0000(17)
C12C 0.044(2) 0.027(2) 0.041(2) 0.0010(14) -0.0029(15) 0.0012(15)
C13C 0.041(2) 0.026(2) 0.040(2) 0.0009(15) -0.0008(16) 0.0021(16)
C14C 0.041(7) 0.023(6) 0.049(7) 0.007(8) 0.008(8) -0.009(5)
C15C 0.052(3) 0.041(3) 0.050(3) 0.002(2) 0.004(2) -0.002(2)
C16C 0.025(5) 0.031(6) 0.052(8) 0.015(8) 0.018(7) 0.009(4)
C17C 0.053(4) 0.052(4) 0.062(4) -0.004(2) 0.001(2) 0.003(2)
C18C 0.028(2) 0.023(2) 0.047(3) 0.0031(19) 0.0089(19) 0.0027(18)
C19C 0.029(2) 0.025(2) 0.049(3) 0.0020(19) 0.0095(19) 0.0014(18)
C20C 0.030(2) 0.026(2) 0.050(3) 0.0024(19) 0.0098(19) 0.0018(18)
C21C 0.031(2) 0.026(2) 0.049(3) 0.0037(19) 0.0089(19) 0.0031(18)
C22C 0.030(2) 0.026(2) 0.048(3) 0.0047(19) 0.0076(19) 0.0032(18)
C23C 0.028(2) 0.024(2) 0.046(3) 0.0047(18) 0.0068(19) 0.0027(17)
C24C 0.026(2) 0.024(2) 0.045(3) 0.005(2) 0.005(2) 0.002(2)
C25C 0.026(3) 0.026(3) 0.026(3) 0.0002(13) -0.0002(13) -0.0001(13)
C26C 0.044(3) 0.032(3) 0.033(3) -0.001(2) 0.002(2) 0.002(2)
C27C 0.035(4) 0.034(4) 0.035(4) 0.0018(13) -0.0003(13) -0.0001(13)
C28C 0.075(5) 0.068(5) 0.078(5) 0.002(3) -0.001(3) 0.004(3)
C29C 0.0228(17) 0.0193(18) 0.0229(18) 0.0003(13) -0.0004(13) 0.0007(12)
C30C 0.030(3) 0.026(4) 0.039(4) -0.001(3) 0.002(3) 0.003(3)
C31C 0.025(3) 0.042(4) 0.042(5) 0.000(4) 0.000(3) -0.003(3)
C32C 0.032(4) 0.069(6) 0.053(5) 0.005(5) 0.011(4) -0.004(4)
C33C 0.039(4) 0.076(6) 0.038(4) 0.007(5) 0.014(3) -0.003(4)
C34C 0.034(4) 0.036(4) 0.031(4) 0.003(3) 0.009(3) -0.001(3)
C35C 0.036(4) 0.043(5) 0.026(4) -0.013(4) 0.004(3) -0.001(3)
C36C 0.040(3) 0.039(4) 0.038(4) -0.0009(13) 0.0002(13) 0.0003(13)
C37C 0.057(4) 0.043(3) 0.051(4) -0.007(2) -0.005(2) -0.001(2)
C38C 0.028(4) 0.027(5) 0.028(5) -0.0002(13) 0.0002(13) 0.0001(13)
C39C 0.059(3) 0.048(3) 0.054(3) 0.006(2) 0.000(2) 0.003(2)
C1D 0.0267(19) 0.0119(18) 0.054(2) 0.0042(15) 0.0050(15) -0.0019(14)
C2D 0.026(2) 0.0114(19) 0.052(2) 0.0031(17) 0.0015(16) -0.0015(16)
C3D 0.026(2) 0.011(2) 0.051(3) 0.0026(17) 0.0006(17) -0.0012(17)
C4D 0.025(2) 0.010(2) 0.050(3) 0.0029(17) 0.0014(17) -0.0014(16)
C5D 0.025(2) 0.0102(19) 0.050(2) 0.0034(16) 0.0017(16) -0.0022(16)
C6D 0.0273(18) 0.0116(18) 0.053(2) 0.0037(15) 0.0048(15) -0.0019(14)
C7D 0.0307(18) 0.0138(17) 0.056(2) 0.0037(15) 0.0071(15) -0.0024(14)
C8D 0.0332(19) 0.0168(19) 0.058(2) 0.0035(16) 0.0085(17) -0.0022(15)
C9D 0.0336(19) 0.0177(19) 0.059(2) 0.0038(17) 0.0099(17) -0.0019(16)
C10D 0.0337(19) 0.0179(19) 0.060(2) 0.0035(17) 0.0107(17) -0.0036(16)
C11D 0.0328(19) 0.0168(18) 0.059(2) 0.0033(16) 0.0098(17) -0.0045(15)
C12D 0.0309(18) 0.0143(17) 0.057(2) 0.0040(15) 0.0079(15) -0.0040(14)
C13D 0.0286(19) 0.0131(18) 0.056(2) 0.0045(15) 0.0063(16) -0.0033(15)
C14D 0.036(7) 0.035(8) 0.046(7) 0.024(9) 0.021(8) 0.000(5)
C15D 0.037(3) 0.032(3) 0.040(3) 0.000(2) -0.001(2) 0.005(2)
C16D 0.042(7) 0.027(7) 0.036(8) 0.007(7) -0.007(7) -0.007(5)
C17D 0.043(3) 0.031(3) 0.043(3) -0.001(2) -0.001(2) -0.001(2)
C18D 0.049(3) 0.017(2) 0.045(3) -0.004(2) -0.018(2) 0.005(2)
C19D 0.050(3) 0.019(2) 0.047(3) -0.003(2) -0.019(2) 0.003(2)
C20D 0.052(3) 0.020(2) 0.048(3) -0.004(2) -0.020(2) 0.003(2)
C21D 0.053(3) 0.020(2) 0.047(3) -0.004(2) -0.020(2) 0.005(2)
C22D 0.052(3) 0.019(2) 0.045(3) -0.0045(19) -0.018(2) 0.006(2)
C23D 0.050(3) 0.018(2) 0.045(3) -0.0049(19) -0.017(2) 0.006(2)
C24D 0.049(3) 0.018(2) 0.044(3) -0.005(2) -0.016(2) 0.006(2)
C25D 0.033(3) 0.031(3) 0.032(3) -0.0009(13) 0.0012(13) 0.0006(13)
C26D 0.050(3) 0.037(3) 0.043(3) -0.002(2) 0.006(2) 0.010(2)
C27D 0.097(17) 0.074(16) 0.032(9) 0.018(7) -0.014(8) -0.025(10)
C28D 0.034(3) 0.021(3) 0.026(3) -0.001(2) 0.001(2) 0.003(2)
C29D 0.035(2) 0.023(2) 0.045(3) -0.005(2) 0.001(2) 0.0052(17)
C30D 0.035(2) 0.024(2) 0.045(3) -0.005(2) 0.001(2) 0.0046(19)
C31D 0.035(2) 0.026(2) 0.046(3) -0.005(2) 0.001(2) 0.0040(19)
C32D 0.035(2) 0.026(2) 0.046(3) -0.006(2) 0.000(2) 0.0037(19)
C33D 0.036(2) 0.026(2) 0.045(3) -0.006(2) 0.000(2) 0.0041(19)
C34D 0.035(2) 0.024(2) 0.045(3) -0.005(2) 0.001(2) 0.0048(18)
C35D 0.034(2) 0.024(2) 0.044(3) -0.006(2) 0.001(2) 0.005(2)
C36D 0.037(4) 0.036(4) 0.037(4) 0.0012(13) -0.0020(13) 0.0000(13)
C37D 0.049(4) 0.042(4) 0.050(4) 0.006(2) -0.005(2) 0.000(2)
C38D 0.025(6) 0.044(6) 0.042(7) -0.012(5) -0.006(5) 0.005(5)
C39D 0.060(4) 0.053(4) 0.057(4) -0.003(2) 0.003(2) 0.000(2)

loop_
_atom_type_symbol
_atom_type_description
_atom_type_scat_dispersion_real
_atom_type_scat_dispersion_imag
_atom_type_scat_source
C C 0.0181 0.0091 'International Tables Vol C Tables 4.2.6.8 and 6.1.1.4'
H H 0.0000 0.0000 'International Tables Vol C Tables 4.2.6.8 and 6.1.1.4'

loop_
_geom_angle_atom_site_label_1
_geom_angle_atom_site_label_2
_geom_angle_atom_site_label_3
_geom_angle
C6A C1A C2A 120.4(4)
C6A C1A C13A 110.7(4)
C2A C1A C13A 128.9(4)
C1A C2A C3A 119.1(5)
C1A C2A C18A 132.4(5)
C3A C2A C18A 108.5(5)
C4A C3A C2A 119.2(5)
C4A C3A C24A 130.8(5)
C2A C3A C24A 109.9(5)
C3A C4A C5A 121.1(5)
C3A C4A C29A 130.8(6)
C5A C4A C29A 108.1(5)
C6A C5A C4A 119.3(5)
C6A C5A C35A 129.9(5)
C4A C5A C35A 110.8(5)
C5A C6A C1A 120.9(4)
C5A C6A C7A 131.3(5)
C1A C6A C7A 107.8(4)
C8A C7A C12A 119.1(4)
C8A C7A C6A 134.1(5)
C12A C7A C6A 106.8(4)
C7A C8A C9A 119.5(5)
C7A C8A H8A 120.3
C9A C8A H8A 120.3
C10A C9A C8A 120.8(6)
C10A C9A H9A 119.6
C8A C9A H9A 119.6
C9A C10A C11A 120.6(5)
C9A C10A H10A 119.7
C11A C10A H10A 119.7
C10A C11A C12A 119.7(5)
C10A C11A H11A 120.2
C12A C11A H11A 120.2
C11A C12A C7A 120.3(4)
C11A C12A C13A 126.8(5)
C7A C12A C13A 112.7(4)
C12A C13A C14A 108.9(4)
C12A C13A C1A 101.7(4)
C14A C13A C1A 112.0(4)
C12A C13A C16A 109.9(4)
C14A C13A C16A 111.0(4)
C1A C13A C16A 112.9(4)
C15A C14A C13A 114.1(5)
C15A C14A H14A 108.7
C13A C14A H14A 108.7
C15A C14A H14B 108.7
C13A C14A H14B 108.7
H14A C14A H14B 107.6
C14A C15A H15A 109.5
C14A C15A H15B 109.5
H15A C15A H15B 109.5
C14A C15A H15C 109.5
H15A C15A H15C 109.5
H15B C15A H15C 109.5
C17A C16A C13A 114.1(5)
C17A C16A H16A 108.7
C13A C16A H16A 108.7
C17A C16A H16B 108.7
C13A C16A H16B 108.7
H16A C16A H16B 107.6
C16A C17A H17A 109.5
C16A C17A H17B 109.5
H17A C17A H17B 109.5
C16A C17A H17C 109.5
H17A C17A H17C 109.5
H17B C17A H17C 109.5
C19A C18A C23A 117.2(5)
C19A C18A C2A 135.3(5)
C23A C18A C2A 107.5(5)
C20A C19A C18A 122.3(6)
C20A C19A H19A 118.9
C18A C19A H19A 118.9
C19A C20A C21A 118.9(6)
C19A C20A H20A 120.6
C21A C20A H20A 120.6
C22A C21A C20A 119.8(5)
C22A C21A H21A 120.1
C20A C21A H21A 120.1
C23A C22A C21A 120.9(6)
C23A C22A H22A 119.5
C21A C22A H22A 119.5
C22A C23A C18A 120.9(6)
C22A C23A C24A 127.4(6)
C18A C23A C24A 111.7(5)
C23A C24A C3A 102.3(5)
C23A C24A C27A 107.8(5)
C3A C24A C27A 112.0(4)
C23A C24A C25A 109.0(5)
C3A C24A C25A 113.3(5)
C27A C24A C25A 111.8(5)
C26A C25A C24A 115.4(5)
C26A C25A H25A 109(3)
C24A C25A H25A 106(3)
C26A C25A H25B 103(3)
C24A C25A H25B 118(3)
H25A C25A H25B 104(4)
C25A C26A H26A 109.5
C25A C26A H26B 109.5
H26A C26A H26B 109.5
C25A C26A H26C 109.5
H26A C26A H26C 109.5
H26B C26A H26C 109.5
C28A C27A C24A 113.4(5)
C28A C27A H27A 108.9
C24A C27A H27A 108.9
C28A C27A H27B 108.9
C24A C27A H27B 108.9
H27A C27A H27B 107.7
C27A C28A H28A 109.5
C27A C28A H28B 109.5
H28A C28A H28B 109.5
C27A C28A H28C 109.5
H28A C28A H28C 109.5
H28B C28A H28C 109.5
C34A C29A C30A 119.5(6)
C34A C29A C4A 107.4(6)
C30A C29A C4A 133.1(7)
C29A C30A C31A 119.3(7)
C29A C30A H30A 120.4
C31A C30A H30A 120.4
C32A C31A C30A 120.8(7)
C32A C31A H31A 119.6
C30A C31A H31A 119.6
C31A C32A C33A 119.5(7)
C31A C32A H32A 120.3
C33A C32A H32A 120.3
C34A C33A C32A 119.0(7)
C34A C33A H33A 120.5
C32A C33A H33A 120.5
C29A C34A C33A 121.9(7)
C29A C34A C35A 113.2(6)
C33A C34A C35A 124.9(7)
C38A C35A C34A 110.1(6)
C38A C35A C5A 113.5(6)
C34A C35A C5A 100.5(5)
C38A C35A C36A 111.6(6)
C34A C35A C36A 107.9(6)
C5A C35A C36A 112.6(6)
C37A C36A C35A 114.2(6)
C37A C36A H36A 108.7
C35A C36A H36A 108.7
C37A C36A H36B 108.7
C35A C36A H36B 108.7
H36A C36A H36B 107.6
C36A C37A H37A 109.5
C36A C37A H37B 109.5
H37A C37A H37B 109.5
C36A C37A H37C 109.5
H37A C37A H37C 109.5
H37B C37A H37C 109.5
C39A C38A C35A 115.1(6)
C39A C38A H38A 108.5
C35A C38A H38A 108.5
C39A C38A H38B 108.5
C35A C38A H38B 108.5
H38A C38A H38B 107.5
C38A C39A H39A 109.5
C38A C39A H39B 109.5
H39A C39A H39B 109.5
C38A C39A H39C 109.5
H39A C39A H39C 109.5
H39B C39A H39C 109.5
C2B C1B C6B 119.5(5)
C2B C1B C13B 130.2(5)
C6B C1B C13B 110.3(4)
C1B C2B C3B 121.2(5)
C1B C2B C18B 131.9(5)
C3B C2B C18B 106.8(5)
C2B C3B C4B 120.0(5)
C2B C3B C24B 111.6(5)
C4B C3B C24B 128.4(5)
C3B C4B C5B 119.5(5)
C3B C4B C29B 132.9(5)
C5B C4B C29B 107.6(5)
C6B C5B C4B 120.3(5)
C6B C5B C35B 129.2(5)
C4B C5B C35B 110.5(5)
C5B C6B C1B 119.3(4)
C5B C6B C7B 132.4(5)
C1B C6B C7B 108.1(4)
C12B C7B C8B 117.2(4)
C12B C7B C6B 108.4(4)
C8B C7B C6B 134.2(5)
C9B C8B C7B 120.7(5)
C9B C8B H8B 119.6
C7B C8B H8B 119.6
C8B C9B C10B 121.2(5)
C8B C9B H9B 119.4
C10B C9B H9B 119.4
C11B C10B C9B 118.7(5)
C11B C10B H10B 120.7
C9B C10B H10B 120.7
C12B C11B C10B 119.4(5)
C12B C11B H11B 120.3
C10B C11B H11B 120.3
C11B C12B C7B 122.7(4)
C11B C12B C13B 126.0(5)
C7B C12B C13B 111.3(4)
C1B C13B C12B 101.8(4)
C1B C13B C16B 113.6(4)
C12B C13B C16B 109.6(4)
C1B C13B C14B 113.2(4)
C12B C13B C14B 106.6(4)
C16B C13B C14B 111.3(4)
C15B C14B C13B 114.5(5)
C15B C14B H14C 108.6
C13B C14B H14C 108.6
C15B C14B H14D 108.6
C13B C14B H14D 108.6
H14C C14B H14D 107.6
C14B C15B H15D 109.5
C14B C15B H15E 109.5
H15D C15B H15E 109.5
C14B C15B H15F 109.5
H15D C15B H15F 109.5
H15E C15B H15F 109.5
C17B C16B C13B 115.0(5)
C17B C16B H16C 108.5
C13B C16B H16C 108.5
C17B C16B H16D 108.5
C13B C16B H16D 108.5
H16C C16B H16D 107.5
C16B C17B H17D 109.5
C16B C17B H17E 109.5
H17D C17B H17E 109.5
C16B C17B H17F 109.5
H17D C17B H17F 109.5
H17E C17B H17F 109.5
C23B C18B C19B 119.5(5)
C23B C18B C2B 108.2(5)
C19B C18B C2B 132.3(5)
C18B C19B C20B 117.4(6)
C18B C19B H19B 121.3
C20B C19B H19B 121.3
C21B C20B C19B 123.4(6)
C21B C20B H20B 118.3
C19B C20B H20B 118.3
C20B C21B C22B 119.3(5)
C20B C21B H21B 120.3
C22B C21B H21B 120.3
C21B C22B C23B 118.2(6)
C21B C22B H22B 120.9
C23B C22B H22B 120.9
C18B C23B C22B 122.2(6)
C18B C23B C24B 112.5(5)
C22B C23B C24B 125.3(5)
C23B C24B C3B 100.8(5)
C23B C24B C25B 109.3(5)
C3B C24B C25B 115.3(5)
C23B C24B C27B 108.8(5)
C3B C24B C27B 111.5(5)
C25B C24B C27B 110.5(5)
C26B C25B C24B 114.2(6)
C26B C25B H25C 108.7
C24B C25B H25C 108.7
C26B C25B H25D 108.7
C24B C25B H25D 108.7
H25C C25B H25D 107.6
C25B C26B H26D 109.5
C25B C26B H26E 109.5
H26D C26B H26E 109.5
C25B C26B H26F 109.5
H26D C26B H26F 109.5
H26E C26B H26F 109.5
C28B C27B C24B 113.6(5)
C28B C27B H27C 108.8
C24B C27B H27C 108.8
C28B C27B H27D 108.8
C24B C27B H27D 108.8
H27C C27B H27D 107.7
C27B C28B H28D 109.5
C27B C28B H28E 109.5
H28D C28B H28E 109.5
C27B C28B H28F 109.5
H28D C28B H28F 109.5
H28E C28B H28F 109.5
C34B C29B C30B 117.4(5)
C34B C29B C4B 108.6(5)
C30B C29B C4B 134.0(5)
C31B C30B C29B 120.8(6)
C31B C30B H30B 119.6
C29B C30B H30B 119.6
C30B C31B C32B 120.7(6)
C30B C31B H31B 119.7
C32B C31B H31B 119.7
C33B C32B C31B 119.9(7)
C33B C32B H32B 120.0
C31B C32B H32B 120.0
C32B C33B C34B 120.1(7)
C32B C33B H33B 120.0
C34B C33B H33B 120.0
C33B C34B C29B 121.0(6)
C33B C34B C35B 127.5(6)
C29B C34B C35B 111.5(5)
C34B C35B C5B 101.8(5)
C34B C35B C38B 109.1(5)
C5B C35B C38B 114.0(5)
C34B C35B C36B 108.5(5)
C5B C35B C36B 112.8(5)
C38B C35B C36B 110.2(5)
C37B C36B C35B 114.9(6)
C37B C36B H36C 108.5
C35B C36B H36C 108.5
C37B C36B H36D 108.5
C35B C36B H36D 108.5
H36C C36B H36D 107.5
C36B C37B H37D 109.5
C36B C37B H37E 109.5
H37D C37B H37E 109.5
C36B C37B H37F 109.5
H37D C37B H37F 109.5
H37E C37B H37F 109.5
C35B C38B C39B 114.4(5)
C35B C38B H38C 108.7
C39B C38B H38C 108.7
C35B C38B H38D 108.7
C39B C38B H38D 108.7
H38C C38B H38D 107.6
C38B C39B H39D 109.5
C38B C39B H39E 109.5
H39D C39B H39E 109.5
C38B C39B H39F 109.5
H39D C39B H39F 109.5
H39E C39B H39F 109.5
C2C C1C C6C 120.0
C2C C1C C13C 132.2(4)
C6C C1C C13C 107.8(4)
C1C C2C C3C 120.0
C1C C2C C18C 131.8(5)
C3C C2C C18C 108.1(5)
C2C C3C C4C 120.0
C2C C3C C24C 110.9(4)
C4C C3C C24C 128.5(4)
C5C C4C C3C 120.0
C5C C4C C29C 109.4(5)
C3C C4C C29C 130.6(5)
C4C C5C C6C 120.0
C4C C5C C35C 110.1(5)
C6C C5C C35C 129.7(4)
C5C C6C C1C 120.0
C5C C6C C7C 130.0(5)
C1C C6C C7C 110.0(5)
C8C C7C C12C 120.0
C8C C7C C6C 133.1(5)
C12C C7C C6C 106.9(5)
C7C C8C C9C 120.0
C7C C8C H8C 120.0
C9C C8C H8C 120.0
C10C C9C C8C 120.0
C10C C9C H9C 120.0
C8C C9C H9C 120.0
C9C C10C C11C 120.0
C9C C10C H10C 120.0
C11C C10C H10C 120.0
C12C C11C C10C 120.0
C12C C11C H11C 120.0
C10C C11C H11C 120.0
C11C C12C C7C 120.0
C11C C12C C13C 128.9(4)
C7C C12C C13C 111.1(4)
C12C C13C C14C 109.2(11)
C12C C13C C1C 104.1(4)
C14C C13C C1C 112.4(11)
C12C C13C C16C 110.7(10)
C14C C13C C16C 110.5(11)
C1C C13C C16C 109.7(9)
C15C C14C C13C 116.9(15)
C15C C14C H14E 108.1
C13C C14C H14E 108.1
C15C C14C H14F 108.1
C13C C14C H14F 108.1
H14E C14C H14F 107.3
C14C C15C H15G 109.5
C14C C15C H15H 109.5
H15G C15C H15H 109.5
C14C C15C H15I 109.5
H15G C15C H15I 109.5
H15H C15C H15I 109.5
C17C C16C C13C 116.1(11)
C17C C16C H16E 108.3
C13C C16C H16E 108.3
C17C C16C H16F 108.3
C13C C16C H16F 108.3
H16E C16C H16F 107.4
C16C C17C H17G 109.5
C16C C17C H17H 109.5
H17G C17C H17H 109.5
C16C C17C H17I 109.5
H17G C17C H17I 109.5
H17H C17C H17I 109.5
C19C C18C C23C 120.0
C19C C18C C2C 133.6(5)
C23C C18C C2C 106.4(5)
C20C C19C C18C 120.0
C20C C19C H19C 120.0
C18C C19C H19C 120.0
C21C C20C C19C 120.0
C21C C20C H20C 120.0
C19C C20C H20C 120.0
C22C C21C C20C 120.0
C22C C21C H21C 120.0
C20C C21C H21C 120.0
C21C C22C C23C 120.0
C21C C22C H22C 120.0
C23C C22C H22C 120.0
C22C C23C C18C 120.0
C22C C23C C24C 126.5(5)
C18C C23C C24C 113.5(5)
C23C C24C C3C 100.9(4)
C23C C24C C25C 107.1(8)
C3C C24C C25C 111.2(9)
C23C C24C C27C 106.7(8)
C3C C24C C27C 114.2(9)
C25C C24C C27C 115.4(9)
C26C C25C C24C 116.8(11)
C26C C25C H25E 108.1
C24C C25C H25E 108.1
C26C C25C H25F 108.1
C24C C25C H25F 108.1
H25E C25C H25F 107.3
C25C C26C H26G 109.5
C25C C26C H26H 109.5
H26G C26C H26H 109.5
C25C C26C H26I 109.5
H26G C26C H26I 109.5
H26H C26C H26I 109.5
C28C C27C C24C 115.7(13)
C28C C27C H27E 108.3
C24C C27C H27E 108.3
C28C C27C H27F 108.3
C24C C27C H27F 108.3
H27E C27C H27F 107.4
C27C C28C H28G 109.5
C27C C28C H28H 109.5
H28G C28C H28H 109.5
C27C C28C H28I 109.5
H28G C28C H28I 109.5
H28H C28C H28I 109.5
C30C C29C C34C 120.0
C30C C29C C4C 134.9(4)
C34C C29C C4C 105.1(4)
C29C C30C C31C 120.0
C29C C30C H30C 120.0
C31C C30C H30C 120.0
C32C C31C C30C 120.0
C32C C31C H31C 120.0
C30C C31C H31C 120.0
C33C C32C C31C 120.0
C33C C32C H32C 120.0
C31C C32C H32C 120.0
C32C C33C C34C 120.0
C32C C33C H33C 120.0
C34C C33C H33C 120.0
C33C C34C C29C 120.0
C33C C34C C35C 125.6(4)
C29C C34C C35C 114.3(4)
C34C C35C C5C 100.7(4)
C34C C35C C38C 114.1(11)
C5C C35C C38C 108.0(9)
C34C C35C C36C 106.7(8)
C5C C35C C36C 105.0(9)
C38C C35C C36C 120.2(9)
C37C C36C C35C 120.2(11)
C37C C36C H36E 107.3
C35C C36C H36E 107.3
C37C C36C H36F 107.3
C35C C36C H36F 107.3
H36E C36C H36F 106.9
C36C C37C H37G 109.5
C36C C37C H37H 109.5
H37G C37C H37H 109.5
C36C C37C H37I 109.5
H37G C37C H37I 109.5
H37H C37C H37I 109.5
C39C C38C C35C 117.0(16)
C39C C38C H38E 108.0
C35C C38C H38E 108.0
C39C C38C H38F 108.0
C35C C38C H38F 108.0
H38E C38C H38F 107.3
C38C C39C H39G 109.5
C38C C39C H39H 109.5
H39G C39C H39H 109.5
C38C C39C H39I 109.5
H39G C39C H39I 109.5
H39H C39C H39I 109.5
C2D C1D C6D 120.0
C2D C1D C13D 127.1(5)
C6D C1D C13D 112.9(5)
C1D C2D C3D 120.0
C1D C2D C18D 131.7(5)
C3D C2D C18D 108.2(5)
C4D C3D C2D 120.0
C4D C3D C24D 129.6(5)
C2D C3D C24D 110.0(5)
C3D C4D C5D 120.0
C3D C4D C29D 131.9(5)
C5D C4D C29D 108.1(5)
C6D C5D C4D 120.0
C6D C5D C35D 129.8(4)
C4D C5D C35D 110.2(4)
C5D C6D C1D 120.0
C5D C6D C7D 132.2(5)
C1D C6D C7D 107.7(5)
C8D C7D C12D 120.0
C8D C7D C6D 135.2(5)
C12D C7D C6D 104.8(5)
C7D C8D C9D 120.0
C7D C8D H8D 120.0
C9D C8D H8D 120.0
C10D C9D C8D 120.0
C10D C9D H9D 120.0
C8D C9D H9D 120.0
C9D C10D C11D 120.0
C9D C10D H10D 120.0
C11D C10D H10D 120.0
C12D C11D C10D 120.0
C12D C11D H11D 120.0
C10D C11D H11D 120.0
C11D C12D C7D 120.0
C11D C12D C13D 123.7(4)
C7D C12D C13D 116.3(4)
C12D C13D C14D 100.9(10)
C12D C13D C1D 98.2(4)
C14D C13D C1D 116.4(9)
C12D C13D C16D 108.9(10)
C14D C13D C16D 115.4(12)
C1D C13D C16D 114.2(12)
C13D C14D C15D 114.1(13)
C13D C14D H14G 108.7
C15D C14D H14G 108.7
C13D C14D H14H 108.7
C15D C14D H14H 108.7
H14G C14D H14H 107.6
C14D C15D H15J 109.5
C14D C15D H15K 109.5
H15J C15D H15K 109.5
C14D C15D H15L 109.5
H15J C15D H15L 109.5
H15K C15D H15L 109.5
C13D C16D C17D 112.7(16)
C13D C16D H16G 109.0
C17D C16D H16G 109.0
C13D C16D H16H 109.0
C17D C16D H16H 109.0
H16G C16D H16H 107.8
C16D C17D H17J 109.5
C16D C17D H17K 109.5
H17J C17D H17K 109.5
C16D C17D H17L 109.5
H17J C17D H17L 109.5
H17K C17D H17L 109.5
C19D C18D C23D 120.0
C19D C18D C2D 132.5(5)
C23D C18D C2D 107.4(5)
C20D C19D C18D 120.0
C20D C19D H19D 120.0
C18D C19D H19D 120.0
C19D C20D C21D 120.0
C19D C20D H20D 120.0
C21D C20D H20D 120.0
C20D C21D C22D 120.0
C20D C21D H21D 120.0
C22D C21D H21D 120.0
C23D C22D C21D 120.0
C23D C22D H22D 120.0
C21D C22D H22D 120.0
C22D C23D C18D 120.0
C22D C23D C24D 128.0(5)
C18D C23D C24D 112.0(5)
C23D C24D C27D 112.6(14)
C23D C24D C3D 102.3(4)
C27D C24D C3D 113.4(13)
C23D C24D C25D 108.8(8)
C27D C24D C25D 99.5(11)
C3D C24D C25D 120.6(9)
C26D C25D C24D 110.6(10)
C26D C25D H25G 109.5
C24D C25D H25G 109.5
C26D C25D H25H 109.5
C24D C25D H25H 109.5
H25G C25D H25H 108.1
C25D C26D H26J 109.5
C25D C26D H26K 109.5
H26J C26D H26K 109.5
C25D C26D H26L 109.5
H26J C26D H26L 109.5
H26K C26D H26L 109.5
C24D C27D C28D 109(2)
C24D C27D H27G 109.9
C28D C27D H27G 109.9
C24D C27D H27H 109.9
C28D C27D H27H 109.9
H27G C27D H27H 108.3
C27D C28D H28J 109.5
C27D C28D H28K 109.5
H28J C28D H28K 109.5
C27D C28D H28L 109.5
H28J C28D H28L 109.5
H28K C28D H28L 109.5
C30D C29D C34D 120.0
C30D C29D C4D 132.4(5)
C34D C29D C4D 107.5(5)
C29D C30D C31D 120.0
C29D C30D H30D 120.0
C31D C30D H30D 120.0
C30D C31D C32D 120.0
C30D C31D H31D 120.0
C32D C31D H31D 120.0
C33D C32D C31D 120.0
C33D C32D H32D 120.0
C31D C32D H32D 120.0
C32D C33D C34D 120.0
C32D C33D H33D 120.0
C34D C33D H33D 120.0
C33D C34D C29D 120.0
C33D C34D C35D 128.0(5)
C29D C34D C35D 111.9(5)
C36D C35D C34D 110.8(9)
C36D C35D C5D 121.9(10)
C34D C35D C5D 102.3(4)
C36D C35D C38D 104.5(10)
C34D C35D C38D 106.1(9)
C5D C35D C38D 110.5(9)
C35D C36D C37D 109.3(12)
C35D C36D H36G 109.8
C37D C36D H36G 109.8
C35D C36D H36H 109.8
C37D C36D H36H 109.8
H36G C36D H36H 108.3
C36D C37D H37J 109.5
C36D C37D H37K 109.5
H37J C37D H37K 109.5
C36D C37D H37L 109.5
H37J C37D H37L 109.5
H37K C37D H37L 109.5
C39D C38D C35D 114.6(11)
C39D C38D H38G 108.6
C35D C38D H38G 108.6
C39D C38D H38H 108.6
C35D C38D H38H 108.6
H38G C38D H38H 107.6
C38D C39D H39J 109.5
C38D C39D H39K 109.5
H39J C39D H39K 109.5
C38D C39D H39L 109.5
H39J C39D H39L 109.5
H39K C39D H39L 109.5

loop_
_geom_bond_atom_site_label_1
_geom_bond_atom_site_label_2
_geom_bond_distance
C1A C6A 1.404(7)
C1A C2A 1.405(7)
C1A C13A 1.545(3)
C2A C3A 1.441(8)
C2A C18A 1.477(7)
C3A C4A 1.401(8)
C3A C24A 1.532(7)
C4A C5A 1.409(8)
C4A C29A 1.499(8)
C5A C6A 1.397(7)
C5A C35A 1.527(8)
C6A C7A 1.5212(15)
C7A C8A 1.389(8)
C7A C12A 1.404(7)
C8A C9A 1.393(9)
C8A H8A 0.9500
C9A C10A 1.369(9)
C9A H9A 0.9500
C10A C11A 1.371(8)
C10A H10A 0.9500
C11A C12A 1.390(7)
C11A H11A 0.9500
C12A C13A 1.500(3)
C13A C14A 1.540(7)
C13A C16A 1.559(8)
C14A C15A 1.532(10)
C14A H14A 0.9900
C14A H14B 0.9900
C15A H15A 0.9800
C15A H15B 0.9800
C15A H15C 0.9800
C16A C17A 1.540(9)
C16A H16A 0.9900
C16A H16B 0.9900
C17A H17A 0.9800
C17A H17B 0.9800
C17A H17C 0.9800
C18A C19A 1.390(8)
C18A C23A 1.432(8)
C19A C20A 1.378(8)
C19A H19A 0.9500
C20A C21A 1.419(9)
C20A H20A 0.9500
C21A C22A 1.376(10)
C21A H21A 0.9500
C22A C23A 1.363(8)
C22A H22A 0.9500
C23A C24A 1.507(8)
C24A C27A 1.545(8)
C24A C25A 1.553(8)
C25A C26A 1.491(11)
C25A H25A 1.06(6)
C25A H25B 1.08(6)
C26A H26A 0.9800
C26A H26B 0.9800
C26A H26C 0.9800
C27A C28A 1.526(8)
C27A H27A 0.9900
C27A H27B 0.9900
C28A H28A 0.9800
C28A H28B 0.9800
C28A H28C 0.9800
C29A C34A 1.368(10)
C29A C30A 1.388(9)
C30A C31A 1.412(9)
C30A H30A 0.9500
C31A C32A 1.377(10)
C31A H31A 0.9500
C32A C33A 1.397(10)
C32A H32A 0.9500
C33A C34A 1.395(9)
C33A H33A 0.9500
C34A C35A 1.526(9)
C35A C38A 1.526(9)
C35A C36A 1.571(11)
C36A C37A 1.500(11)
C36A H36A 0.9900
C36A H36B 0.9900
C37A H37A 0.9800
C37A H37B 0.9800
C37A H37C 0.9800
C38A C39A 1.521(12)
C38A H38A 0.9900
C38A H38B 0.9900
C39A H39A 0.9800
C39A H39B 0.9800
C39A H39C 0.9800
C1B C2B 1.396(7)
C1B C6B 1.430(7)
C1B C13B 1.511(5)
C2B C3B 1.399(8)
C2B C18B 1.505(7)
C3B C4B 1.403(8)
C3B C24B 1.525(8)
C4B C5B 1.425(7)
C4B C29B 1.478(8)
C5B C6B 1.406(7)
C5B C35B 1.529(7)
C6B C7B 1.464(5)
C7B C12B 1.399(7)
C7B C8B 1.402(7)
C8B C9B 1.384(8)
C8B H8B 0.9500
C9B C10B 1.401(9)
C9B H9B 0.9500
C10B C11B 1.398(8)
C10B H10B 0.9500
C11B C12B 1.385(7)
C11B H11B 0.9500
C12B C13B 1.517(5)
C13B C16B 1.542(7)
C13B C14B 1.564(6)
C14B C15B 1.513(9)
C14B H14C 0.9900
C14B H14D 0.9900
C15B H15D 0.9800
C15B H15E 0.9800
C15B H15F 0.9800
C16B C17B 1.507(10)
C16B H16C 0.9900
C16B H16D 0.9900
C17B H17D 0.9800
C17B H17E 0.9800
C17B H17F 0.9800
C18B C23B 1.369(8)
C18B C19B 1.405(8)
C19B C20B 1.408(8)
C19B H19B 0.9500
C20B C21B 1.355(10)
C20B H20B 0.9500
C21B C22B 1.396(10)
C21B H21B 0.9500
C22B C23B 1.413(8)
C22B H22B 0.9500
C23B C24B 1.509(8)
C24B C25B 1.550(8)
C24B C27B 1.570(8)
C25B C26B 1.517(10)
C25B H25C 0.9900
C25B H25D 0.9900
C26B H26D 0.9800
C26B H26E 0.9800
C26B H26F 0.9800
C27B C28B 1.520(9)
C27B H27C 0.9900
C27B H27D 0.9900
C28B H28D 0.9800
C28B H28E 0.9800
C28B H28F 0.9800
C29B C34B 1.404(8)
C29B C30B 1.413(7)
C30B C31B 1.360(10)
C30B H30B 0.9500
C31B C32B 1.388(12)
C31B H31B 0.9500
C32B C33B 1.374(10)
C32B H32B 0.9500
C33B C34B 1.380(10)
C33B H33B 0.9500
C34B C35B 1.507(8)
C35B C38B 1.530(9)
C35B C36B 1.568(8)
C36B C37B 1.482(13)
C36B H36C 0.9900
C36B H36D 0.9900
C37B H37D 0.9800
C37B H37E 0.9800
C37B H37F 0.9800
C38B C39B 1.542(11)
C38B H38C 0.9900
C38B H38D 0.9900
C39B H39D 0.9800
C39B H39E 0.9800
C39B H39F 0.9800
C1C C2C 1.3900
C1C C6C 1.3900
C1C C13C 1.546(3)
C2C C3C 1.3900
C2C C18C 1.5218(14)
C3C C4C 1.3900
C3C C24C 1.546(3)
C4C C5C 1.3900
C4C C29C 1.5210(15)
C5C C6C 1.3900
C5C C35C 1.546(3)
C6C C7C 1.5216(15)
C7C C8C 1.3900
C7C C12C 1.3900
C8C C9C 1.3900
C8C H8C 0.9500
C9C C10C 1.3900
C9C H9C 0.9500
C10C C11C 1.3900
C10C H10C 0.9500
C11C C12C 1.3900
C11C H11C 0.9500
C12C C13C 1.499(3)
C13C C14C 1.54(2)
C13C C16C 1.567(18)
C14C C15C 1.43(3)
C14C H14E 0.9900
C14C H14F 0.9900
C15C H15G 0.9800
C15C H15H 0.9800
C15C H15I 0.9800
C16C C17C 1.44(2)
C16C H16E 0.9900
C16C H16F 0.9900
C17C H17G 0.9800
C17C H17H 0.9800
C17C H17I 0.9800
C18C C19C 1.3900
C18C C23C 1.3900
C19C C20C 1.3900
C19C H19C 0.9500
C20C C21C 1.3900
C20C H20C 0.9500
C21C C22C 1.3900
C21C H21C 0.9500
C22C C23C 1.3900
C22C H22C 0.9500
C23C C24C 1.499(3)
C24C C25C 1.553(17)
C24C C27C 1.558(16)
C25C C26C 1.469(18)
C25C H25E 0.9900
C25C H25F 0.9900
C26C H26G 0.9800
C26C H26H 0.9800
C26C H26I 0.9800
C27C C28C 1.45(2)
C27C H27E 0.9900
C27C H27F 0.9900
C28C H28G 0.9800
C28C H28H 0.9800
C28C H28I 0.9800
C29C C30C 1.3900
C29C C34C 1.3900
C30C C31C 1.3900
C30C H30C 0.9500
C31C C32C 1.3900
C31C H31C 0.9500
C32C C33C 1.3900
C32C H32C 0.9500
C33C C34C 1.3900
C33C H33C 0.9500
C34C C35C 1.499(3)
C35C C38C 1.56(3)
C35C C36C 1.584(17)
C36C C37C 1.42(2)
C36C H36E 0.9900
C36C H36F 0.9900
C37C H37G 0.9800
C37C H37H 0.9800
C37C H37I 0.9800
C38C C39C 1.46(2)
C38C H38E 0.9900
C38C H38F 0.9900
C39C H39G 0.9800
C39C H39H 0.9800
C39C H39I 0.9800
C1D C2D 1.3900
C1D C6D 1.3900
C1D C13D 1.545(3)
C2D C3D 1.3900
C2D C18D 1.5216(15)
C3D C4D 1.3900
C3D C24D 1.546(3)
C4D C5D 1.3900
C4D C29D 1.5209(15)
C5D C6D 1.3900
C5D C35D 1.545(3)
C6D C7D 1.5218(15)
C7D C8D 1.3900
C7D C12D 1.3900
C8D C9D 1.3900
C8D H8D 0.9500
C9D C10D 1.3900
C9D H9D 0.9500
C10D C11D 1.3900
C10D H10D 0.9500
C11D C12D 1.3900
C11D H11D 0.9500
C12D C13D 1.499(3)
C13D C14D 1.51(2)
C13D C16D 1.55(3)
C14D C15D 1.58(2)
C14D H14G 0.9900
C14D H14H 0.9900
C15D H15J 0.9800
C15D H15K 0.9800
C15D H15L 0.9800
C16D C17D 1.58(3)
C16D H16G 0.9900
C16D H16H 0.9900
C17D H17J 0.9800
C17D H17K 0.9800
C17D H17L 0.9800
C18D C19D 1.3900
C18D C23D 1.3900
C19D C20D 1.3900
C19D H19D 0.9500
C20D C21D 1.3900
C20D H20D 0.9500
C21D C22D 1.3900
C21D H21D 0.9500
C22D C23D 1.3900
C22D H22D 0.9500
C23D C24D 1.499(3)
C24D C27D 1.54(4)
C24D C25D 1.631(16)
C25D C26D 1.484(16)
C25D H25G 0.9900
C25D H25H 0.9900
C26D H26J 0.9800
C26D H26K 0.9800
C26D H26L 0.9800
C27D C28D 1.65(2)
C27D H27G 0.9900
C27D H27H 0.9900
C28D H28J 0.9800
C28D H28K 0.9800
C28D H28L 0.9800
C29D C30D 1.3900
C29D C34D 1.3900
C30D C31D 1.3900
C30D H30D 0.9500
C31D C32D 1.3900
C31D H31D 0.9500
C32D C33D 1.3900
C32D H32D 0.9500
C33D C34D 1.3900
C33D H33D 0.9500
C34D C35D 1.499(3)
C35D C36D 1.469(18)
C35D C38D 1.615(19)
C36D C37D 1.61(2)
C36D H36G 0.9900
C36D H36H 0.9900
C37D H37J 0.9800
C37D H37K 0.9800
C37D H37L 0.9800
C38D C39D 1.50(2)
C38D H38G 0.9900
C38D H38H 0.9900
C39D H39J 0.9800
C39D H39K 0.9800
C39D H39L 0.9800

loop_
_geom_torsion_atom_site_label_1
_geom_torsion_atom_site_label_2
_geom_torsion_atom_site_label_3
_geom_torsion_atom_site_label_4
_geom_torsion
C6A C1A C2A C3A -1.1(7)
C13A C1A C2A C3A 174.5(5)
C6A C1A C2A C18A -178.1(5)
C13A C1A C2A C18A -2.5(9)
C1A C2A C3A C4A 2.6(7)
C18A C2A C3A C4A -179.8(5)
C1A C2A C3A C24A -175.4(4)
C18A C2A C3A C24A 2.2(6)
C2A C3A C4A C5A -1.1(8)
C24A C3A C4A C5A 176.4(5)
C2A C3A C4A C29A -179.8(5)
C24A C3A C4A C29A -2.3(10)
C3A C4A C5A C6A -1.8(8)
C29A C4A C5A C6A 177.1(5)
C3A C4A C5A C35A 180.0(6)
C29A C4A C5A C35A -1.1(7)
C4A C5A C6A C1A 3.3(8)
C35A C5A C6A C1A -178.9(6)
C4A C5A C6A C7A -178.7(5)
C35A C5A C6A C7A -0.9(10)
C2A C1A C6A C5A -1.8(8)
C13A C1A C6A C5A -178.2(5)
C2A C1A C6A C7A 179.8(4)
C13A C1A C6A C7A 3.5(6)
C5A C6A C7A C8A -0.7(10)
C1A C6A C7A C8A 177.5(6)
C5A C6A C7A C12A 175.8(5)
C1A C6A C7A C12A -6.0(6)
C12A C7A C8A C9A 1.8(9)
C6A C7A C8A C9A 178.0(6)
C7A C8A C9A C10A -2.4(9)
C8A C9A C10A C11A 3.2(9)
C9A C10A C11A C12A -3.4(9)
C10A C11A C12A C7A 2.9(8)
C10A C11A C12A C13A 176.4(5)
C8A C7A C12A C11A -2.0(8)
C6A C7A C12A C11A -179.2(5)
C8A C7A C12A C13A -176.5(5)
C6A C7A C12A C13A 6.4(6)
C11A C12A C13A C14A -59.9(7)
C7A C12A C13A C14A 114.1(5)
C11A C12A C13A C1A -178.2(5)
C7A C12A C13A C1A -4.2(6)
C11A C12A C13A C16A 61.9(7)
C7A C12A C13A C16A -124.1(5)
C6A C1A C13A C12A 0.2(5)
C2A C1A C13A C12A -175.7(5)
C6A C1A C13A C14A -115.9(5)
C2A C1A C13A C14A 68.2(7)
C6A C1A C13A C16A 117.9(5)
C2A C1A C13A C16A -58.0(6)
C12A C13A C14A C15A -45.5(7)
C1A C13A C14A C15A 66.2(6)
C16A C13A C14A C15A -166.6(5)
C12A C13A C16A C17A 66.5(6)
C14A C13A C16A C17A -173.0(5)
C1A C13A C16A C17A -46.3(6)
C1A C2A C18A C19A -5.6(10)
C3A C2A C18A C19A 177.2(6)
C1A C2A C18A C23A 175.6(5)
C3A C2A C18A C23A -1.6(6)
C23A C18A C19A C20A -2.3(8)
C2A C18A C19A C20A 179.0(6)
C18A C19A C20A C21A 0.8(9)
C19A C20A C21A C22A 0.1(9)
C20A C21A C22A C23A 0.8(9)
C21A C22A C23A C18A -2.4(9)
C21A C22A C23A C24A 179.7(5)
C19A C18A C23A C22A 3.1(8)
C2A C18A C23A C22A -177.8(5)
C19A C18A C23A C24A -178.7(5)
C2A C18A C23A C24A 0.4(6)
C22A C23A C24A C3A 178.9(6)
C18A C23A C24A C3A 0.9(6)
C22A C23A C24A C27A 60.8(7)
C18A C23A C24A C27A -117.3(5)
C22A C23A C24A C25A -60.8(8)
C18A C23A C24A C25A 121.2(5)
C4A C3A C24A C23A -179.6(5)
C2A C3A C24A C23A -1.9(6)
C4A C3A C24A C27A -64.4(8)
C2A C3A C24A C27A 113.3(5)
C4A C3A C24A C25A 63.2(8)
C2A C3A C24A C25A -119.1(5)
C23A C24A C25A C26A -60.3(7)
C3A C24A C25A C26A 52.9(8)
C27A C24A C25A C26A -179.4(6)
C23A C24A C27A C28A 59.3(7)
C3A C24A C27A C28A -52.5(7)
C25A C24A C27A C28A 179.0(6)
C3A C4A C29A C34A 179.6(6)
C5A C4A C29A C34A 0.8(6)
C3A C4A C29A C30A 0.9(10)
C5A C4A C29A C30A -177.9(5)
C34A C29A C30A C31A 0.1(3)
C4A C29A C30A C31A 178.7(7)
C29A C30A C31A C32A 0.4(3)
C30A C31A C32A C33A -1.3(6)
C31A C32A C33A C34A 1.8(7)
C30A C29A C34A C33A 0.5(6)
C4A C29A C34A C33A -178.5(6)
C30A C29A C34A C35A 178.7(6)
C4A C29A C34A C35A -0.2(7)
C32A C33A C34A C29A -1.4(8)
C32A C33A C34A C35A -179.5(7)
C29A C34A C35A C38A 119.6(6)
C33A C34A C35A C38A -62.3(9)
C29A C34A C35A C5A -0.4(7)
C33A C34A C35A C5A 177.8(6)
C29A C34A C35A C36A -118.4(6)
C33A C34A C35A C36A 59.7(8)
C6A C5A C35A C38A 65.5(9)
C4A C5A C35A C38A -116.6(6)
C6A C5A C35A C34A -177.1(6)
C4A C5A C35A C34A 0.9(7)
C6A C5A C35A C36A -62.5(8)
C4A C5A C35A C36A 115.4(6)
C38A C35A C36A C37A 177.2(6)
C34A C35A C36A C37A 56.1(8)
C5A C35A C36A C37A -53.9(8)
C34A C35A C38A C39A -65.3(9)
C5A C35A C38A C39A 46.4(9)
C36A C35A C38A C39A 174.9(7)
C6B C1B C2B C3B -4.1(7)
C13B C1B C2B C3B 174.2(5)
C6B C1B C2B C18B 179.7(5)
C13B C1B C2B C18B -1.9(9)
C1B C2B C3B C4B 2.9(8)
C18B C2B C3B C4B 179.9(5)
C1B C2B C3B C24B -174.3(5)
C18B C2B C3B C24B 2.7(6)
C2B C3B C4B C5B -0.6(8)
C24B C3B C4B C5B 176.1(5)
C2B C3B C4B C29B -179.9(5)
C24B C3B C4B C29B -3.2(10)
C3B C4B C5B C6B -0.4(8)
C29B C4B C5B C6B 179.1(5)
C3B C4B C5B C35B 179.5(5)
C29B C4B C5B C35B -1.1(6)
C4B C5B C6B C1B -0.9(8)
C35B C5B C6B C1B 179.4(5)
C4B C5B C6B C7B -174.7(5)
C35B C5B C6B C7B 5.5(10)
C2B C1B C6B C5B 3.1(7)
C13B C1B C6B C5B -175.5(5)
C2B C1B C6B C7B 178.3(4)
C13B C1B C6B C7B -0.3(6)
C5B C6B C7B C12B 173.3(5)
C1B C6B C7B C12B -1.1(6)
C5B C6B C7B C8B -10.8(10)
C1B C6B C7B C8B 174.8(6)
C12B C7B C8B C9B -3.8(8)
C6B C7B C8B C9B -179.5(5)
C7B C8B C9B C10B 3.3(9)
C8B C9B C10B C11B -2.5(9)
C9B C10B C11B C12B 2.2(8)
C10B C11B C12B C7B -3.0(8)
C10B C11B C12B C13B 175.1(5)
C8B C7B C12B C11B 3.7(7)
C6B C7B C12B C11B -179.6(5)
C8B C7B C12B C13B -174.6(5)
C6B C7B C12B C13B 2.1(6)
C2B C1B C13B C12B -177.0(5)
C6B C1B C13B C12B 1.4(5)
C2B C1B C13B C16B -59.2(7)
C6B C1B C13B C16B 119.2(5)
C2B C1B C13B C14B 69.0(7)
C6B C1B C13B C14B -112.6(5)
C11B C12B C13B C1B 179.6(5)
C7B C12B C13B C1B -2.1(5)
C11B C12B C13B C16B 59.0(7)
C7B C12B C13B C16B -122.8(5)
C11B C12B C13B C14B -61.6(7)
C7B C12B C13B C14B 116.7(5)
C1B C13B C14B C15B 62.8(6)
C12B C13B C14B C15B -48.4(6)
C16B C13B C14B C15B -167.9(5)
C1B C13B C16B C17B -45.8(7)
C12B C13B C16B C17B 67.4(6)
C14B C13B C16B C17B -174.9(5)
C1B C2B C18B C23B 173.7(5)
C3B C2B C18B C23B -2.8(6)
C1B C2B C18B C19B -4.9(9)
C3B C2B C18B C19B 178.6(5)
C23B C18B C19B C20B -0.6(8)
C2B C18B C19B C20B 177.9(5)
C18B C19B C20B C21B -0.7(9)
C19B C20B C21B C22B 1.7(9)
C20B C21B C22B C23B -1.4(9)
C19B C18B C23B C22B 0.8(8)
C2B C18B C23B C22B -178.0(5)
C19B C18B C23B C24B -179.3(5)
C2B C18B C23B C24B 1.9(6)
C21B C22B C23B C18B 0.2(8)
C21B C22B C23B C24B -179.7(5)
C18B C23B C24B C3B -0.4(6)
C22B C23B C24B C3B 179.5(5)
C18B C23B C24B C25B 121.5(5)
C22B C23B C24B C25B -58.6(7)
C18B C23B C24B C27B -117.8(5)
C22B C23B C24B C27B 62.1(7)
C2B C3B C24B C23B -1.5(6)
C4B C3B C24B C23B -178.5(5)
C2B C3B C24B C25B -119.1(6)
C4B C3B C24B C25B 64.0(8)
C2B C3B C24B C27B 113.8(5)
C4B C3B C24B C27B -63.1(7)
C23B C24B C25B C26B -61.5(7)
C3B C24B C25B C26B 51.2(8)
C27B C24B C25B C26B 178.9(6)
C23B C24B C27B C28B 55.2(7)
C3B C24B C27B C28B -55.1(7)
C25B C24B C27B C28B 175.2(5)
C3B C4B C29B C34B -178.0(6)
C5B C4B C29B C34B 2.6(5)
C3B C4B C29B C30B 0.9(9)
C5B C4B C29B C30B -178.5(4)
C34B C29B C30B C31B 0.2(3)
C4B C29B C30B C31B -178.7(6)
C29B C30B C31B C32B 0.4(3)
C30B C31B C32B C33B -1.1(7)
C31B C32B C33B C34B 1.2(9)
C32B C33B C34B C29B -0.7(9)
C32B C33B C34B C35B -178.0(7)
C30B C29B C34B C33B 0.0(6)
C4B C29B C34B C33B 179.1(6)
C30B C29B C34B C35B 177.7(5)
C4B C29B C34B C35B -3.2(6)
C33B C34B C35B C5B 179.9(6)
C29B C34B C35B C5B 2.4(6)
C33B C34B C35B C38B 59.1(8)
C29B C34B C35B C38B -118.4(5)
C33B C34B C35B C36B -60.9(8)
C29B C34B C35B C36B 121.5(5)
C6B C5B C35B C34B 179.1(6)
C4B C5B C35B C34B -0.7(6)
C6B C5B C35B C38B -63.6(7)
C4B C5B C35B C38B 116.6(5)
C6B C5B C35B C36B 63.0(8)
C4B C5B C35B C36B -116.8(6)
C34B C35B C36B C37B -67.6(8)
C5B C35B C36B C37B 44.4(8)
C38B C35B C36B C37B 173.0(6)
C34B C35B C38B C39B 62.1(7)
C5B C35B C38B C39B -51.0(7)
C36B C35B C38B C39B -178.9(6)
C6C C1C C2C C3C 0.0
C13C C1C C2C C3C -176.9(12)
C6C C1C C2C C18C -175.7(9)
C13C C1C C2C C18C 7.4(12)
C1C C2C C3C C4C 0.0
C18C C2C C3C C4C 176.7(7)
C1C C2C C3C C24C -172.1(8)
C18C C2C C3C C24C 4.6(9)
C2C C3C C4C C5C 0.0
C24C C3C C4C C5C 170.6(10)
C2C C3C C4C C29C -180.0(13)
C24C C3C C4C C29C -9.4(12)
C3C C4C C5C C6C 0.0
C29C C4C C5C C6C 180.0(11)
C3C C4C C5C C35C -176.1(9)
C29C C4C C5C C35C 3.9(8)
C4C C5C C6C C1C 0.0
C35C C5C C6C C1C 175.2(11)
C4C C5C C6C C7C 179.8(9)
C35C C5C C6C C7C -5.0(14)
C2C C1C C6C C5C 0.0
C13C C1C C6C C5C 177.6(9)
C2C C1C C6C C7C -179.9(8)
C13C C1C C6C C7C -2.3(8)
C5C C6C C7C C8C 1.6(13)
C1C C6C C7C C8C -178.5(6)
C5C C6C C7C C12C -175.8(7)
C1C C6C C7C C12C 4.0(6)
C12C C7C C8C C9C 0.0
C6C C7C C8C C9C -177.1(9)
C7C C8C C9C C10C 0.0
C8C C9C C10C C11C 0.0
C9C C10C C11C C12C 0.0
C10C C11C C12C C7C 0.0
C10C C11C C12C C13C -177.7(9)
C8C C7C C12C C11C 0.0
C6C C7C C12C C11C 177.8(7)
C8C C7C C12C C13C 178.1(8)
C6C C7C C12C C13C -4.1(7)
C11C C12C C13C C14C -59.1(13)
C7C C12C C13C C14C 123.1(10)
C11C C12C C13C C1C -179.4(7)
C7C C12C C13C C1C 2.8(9)
C11C C12C C13C C16C 62.8(11)
C7C C12C C13C C16C -115.0(7)
C2C C1C C13C C12C 177.0(7)
C6C C1C C13C C12C -0.1(9)
C2C C1C C13C C14C 58.9(14)
C6C C1C C13C C14C -118.3(10)
C2C C1C C13C C16C -64.5(13)
C6C C1C C13C C16C 118.3(9)
C12C C13C C14C C15C -58(2)
C1C C13C C14C C15C 57(2)
C16C C13C C14C C15C 179.7(16)
C12C C13C C16C C17C 66.9(15)
C14C C13C C16C C17C -171.9(15)
C1C C13C C16C C17C -47.4(17)
C1C C2C C18C C19C -8.1(12)
C3C C2C C18C C19C 175.8(6)
C1C C2C C18C C23C 172.3(6)
C3C C2C C18C C23C -3.8(7)
C23C C18C C19C C20C 0.0
C2C C18C C19C C20C -179.5(9)
C18C C19C C20C C21C 0.0
C19C C20C C21C C22C 0.0
C20C C21C C22C C23C 0.0
C21C C22C C23C C18C 0.0
C21C C22C C23C C24C 177.8(9)
C19C C18C C23C C22C 0.0
C2C C18C C23C C22C 179.6(7)
C19C C18C C23C C24C -178.1(8)
C2C C18C C23C C24C 1.5(7)
C22C C23C C24C C3C -176.9(6)
C18C C23C C24C C3C 1.0(9)
C22C C23C C24C C25C 66.6(9)
C18C C23C C24C C25C -115.4(7)
C22C C23C C24C C27C -57.4(10)
C18C C23C C24C C27C 120.6(8)
C2C C3C C24C C23C -3.5(10)
C4C C3C C24C C23C -174.7(6)
C2C C3C C24C C25C 109.8(8)
C4C C3C C24C C25C -61.4(10)
C2C C3C C24C C27C -117.5(8)
C4C C3C C24C C27C 71.3(10)
C23C C24C C25C C26C 65.9(12)
C3C C24C C25C C26C -43.4(12)
C27C C24C C25C C26C -175.5(10)
C23C C24C C27C C28C -78.8(13)
C3C C24C C27C C28C 31.7(15)
C25C C24C C27C C28C 162.4(12)
C5C C4C C29C C30C 179.5(7)
C3C C4C C29C C30C -0.5(16)
C5C C4C C29C C34C -0.4(8)
C3C C4C C29C C34C 179.5(7)
C34C C29C C30C C31C 0.0
C4C C29C C30C C31C -180.0(12)
C29C C30C C31C C32C 0.0
C30C C31C C32C C33C 0.0
C31C C32C C33C C34C 0.0
C32C C33C C34C C29C 0.0
C32C C33C C34C C35C -176.2(10)
C30C C29C C34C C33C 0.0
C4C C29C C34C C33C 180.0(9)
C30C C29C C34C C35C 176.6(9)
C4C C29C C34C C35C -3.4(9)
C33C C34C C35C C5C -178.2(7)
C29C C34C C35C C5C 5.5(10)
C33C C34C C35C C38C 66.5(11)
C29C C34C C35C C38C -109.9(8)
C33C C34C C35C C36C -68.7(10)
C29C C34C C35C C36C 114.9(7)
C4C C5C C35C C34C -5.5(9)
C6C C5C C35C C34C 178.9(9)
C4C C5C C35C C38C 114.4(9)
C6C C5C C35C C38C -61.2(14)
C4C C5C C35C C36C -116.3(7)
C6C C5C C35C C36C 68.2(12)
C34C C35C C36C C37C -54.0(14)
C5C C35C C36C C37C 52.4(14)
C38C C35C C36C C37C 174.1(13)
C34C C35C C38C C39C 55.5(16)
C5C C35C C38C C39C -55.5(16)
C36C C35C C38C C39C -175.8(12)
C6D C1D C2D C3D 0.0
C13D C1D C2D C3D 179.6(10)
C6D C1D C2D C18D 176.0(9)
C13D C1D C2D C18D -4.3(10)
C1D C2D C3D C4D 0.0
C18D C2D C3D C4D -176.9(7)
C1D C2D C3D C24D 173.5(8)
C18D C2D C3D C24D -3.4(9)
C2D C3D C4D C5D 0.0
C24D C3D C4D C5D -172.1(10)
C2D C3D C4D C29D -178.2(13)
C24D C3D C4D C29D 9.7(12)
C3D C4D C5D C6D 0.0
C29D C4D C5D C6D 178.6(10)
C3D C4D C5D C35D -179.2(9)
C29D C4D C5D C35D -0.6(8)
C4D C5D C6D C1D 0.0
C35D C5D C6D C1D 179.0(11)
C4D C5D C6D C7D 177.2(9)
C35D C5D C6D C7D -3.8(13)
C2D C1D C6D C5D 0.0
C13D C1D C6D C5D -179.7(9)
C2D C1D C6D C7D -177.8(7)
C13D C1D C6D C7D 2.5(7)
C5D C6D C7D C8D 0.7(12)
C1D C6D C7D C8D 178.2(6)
C5D C6D C7D C12D 179.9(7)
C1D C6D C7D C12D -2.6(6)
C12D C7D C8D C9D 0.0
C6D C7D C8D C9D 179.1(9)
C7D C8D C9D C10D 0.0
C8D C9D C10D C11D 0.0
C9D C10D C11D C12D 0.0
C10D C11D C12D C7D 0.0
C10D C11D C12D C13D 178.7(8)
C8D C7D C12D C11D 0.0
C6D C7D C12D C11D -179.3(6)
C8D C7D C12D C13D -178.8(7)
C6D C7D C12D C13D 1.9(7)
C11D C12D C13D C14D -60.2(9)
C7D C12D C13D C14D 118.6(7)
C11D C12D C13D C1D -179.2(6)
C7D C12D C13D C1D -0.5(8)
C11D C12D C13D C16D 61.7(13)
C7D C12D C13D C16D -119.6(11)
C2D C1D C13D C12D 179.0(6)
C6D C1D C13D C12D -1.3(8)
C2D C1D C13D C14D 72.5(13)
C6D C1D C13D C14D -107.8(11)
C2D C1D C13D C16D -65.9(12)
C6D C1D C13D C16D 113.7(9)
C12D C13D C14D C15D -56.9(13)
C1D C13D C14D C15D 48.0(16)
C16D C13D C14D C15D -174.0(12)
C12D C13D C16D C17D 71.0(15)
C14D C13D C16D C17D -176.4(12)
C1D C13D C16D C17D -37.6(16)
C1D C2D C18D C19D 3.8(11)
C3D C2D C18D C19D -179.8(6)
C1D C2D C18D C23D -173.6(6)
C3D C2D C18D C23D 2.8(7)
C23D C18D C19D C20D 0.0
C2D C18D C19D C20D -177.2(9)
C18D C19D C20D C21D 0.0
C19D C20D C21D C22D 0.0
C20D C21D C22D C23D 0.0
C21D C22D C23D C18D 0.0
C21D C22D C23D C24D 178.7(9)
C19D C18D C23D C22D 0.0
C2D C18D C23D C22D 177.8(7)
C19D C18D C23D C24D -178.9(8)
C2D C18D C23D C24D -1.0(8)
C22D C23D C24D C27D -57.5(14)
C18D C23D C24D C27D 121.2(11)
C22D C23D C24D C3D -179.6(7)
C18D C23D C24D C3D -0.9(9)
C22D C23D C24D C25D 51.7(11)
C18D C23D C24D C25D -129.5(7)
C4D C3D C24D C23D 175.4(6)
C2D C3D C24D C23D 2.7(10)
C4D C3D C24D C27D 53.8(16)
C2D C3D C24D C27D -118.9(14)
C4D C3D C24D C25D -63.8(11)
C2D C3D C24D C25D 123.5(8)
C23D C24D C25D C26D 67.6(12)
C27D C24D C25D C26D -174.5(16)
C3D C24D C25D C26D -50.0(13)
C23D C24D C27D C28D -66(2)
C3D C24D C27D C28D 50(2)
C25D C24D C27D C28D 178.9(16)
C3D C4D C29D C30D 1.1(16)
C5D C4D C29D C30D -177.3(6)
C3D C4D C29D C34D 179.1(7)
C5D C4D C29D C34D 0.7(8)
C34D C29D C30D C31D 0.0
C4D C29D C30D C31D 177.8(12)
C29D C30D C31D C32D 0.0
C30D C31D C32D C33D 0.0
C31D C32D C33D C34D 0.0
C32D C33D C34D C29D 0.0
C32D C33D C34D C35D -177.3(10)
C30D C29D C34D C33D 0.0
C4D C29D C34D C33D -178.3(10)
C30D C29D C34D C35D 177.7(9)
C4D C29D C34D C35D -0.6(9)
C33D C34D C35D C36D 46.4(13)
C29D C34D C35D C36D -131.1(9)
C33D C34D C35D C5D 177.7(8)
C29D C34D C35D C5D 0.2(10)
C33D C34D C35D C38D -66.5(11)
C29D C34D C35D C38D 116.0(7)
C6D C5D C35D C36D -54.6(15)
C4D C5D C35D C36D 124.5(9)
C6D C5D C35D C34D -178.8(8)
C4D C5D C35D C34D 0.2(9)
C6D C5D C35D C38D 68.5(13)
C4D C5D C35D C38D -112.4(8)
C34D C35D C36D C37D 63.4(13)
C5D C35D C36D C37D -56.8(14)
C38D C35D C36D C37D 177.3(10)
C36D C35D C38D C39D -163.3(12)
C34D C35D C38D C39D -46.2(12)
C5D C35D C38D C39D 63.9(12)
